data_7233081
loop_
_publ_author_name
'Sebastian B. Meier'
'Wiebke Sarfert'
'Jose M. Junquera-Hernandez'
'Manuel Delgado'
'Daniel Tordera'
'Enrique Orti'
'Henk J. Bolink'
'Florian Kessler'
'Rosario Scopelliti'
'Michael Gratzel'
'M. Khaja Nazeeruddind'
'Etienne Baranoff'

_publ_section_title
;
 A deep-blue emitting charged bis-cyclometallated iridium(III) complex for
 light-emitting electrochemical cells
;
_journal_name_full 'Journal of Materials Chemistry C'
_journal_page_first 58
_journal_page_last 68
_journal_paper_doi 10.1039/C2TC00251E
_journal_volume 1
_journal_year 2013
_chemical_formula_moiety 'C37 H38 F4 Ir N8, F6 P, 1.39(C H2 Cl2)'
_chemical_formula_sum 'C38.39 H40.78 Cl2.78 F10 Ir N8 P'
_chemical_formula_weight 1125.88
_space_group_IT_number 2
_space_group_name_Hall '-P 1'
_space_group_name_H-M_alt 'P -1'
_symmetry_cell_setting triclinic
_symmetry_space_group_name_Hall '-P 1'
_symmetry_space_group_name_H-M 'P -1'
_atom_sites_solution_hydrogens geom
_atom_sites_solution_primary direct
_atom_sites_solution_secondary difmap
_cell_angle_alpha 78.208(12)
_cell_angle_beta 88.161(10)
_cell_angle_gamma 79.175(11)
_cell_formula_units_Z 4
_cell_length_a 11.4876(11)
_cell_length_b 19.033(3)
_cell_length_c 21.883(3)
_cell_measurement_reflns_used 370
_cell_measurement_temperature 100(2)
_cell_measurement_theta_max 22
_cell_measurement_theta_min 3
_cell_volume 4600.2(11)
_computing_cell_refinement 'Dirax/lsq (Duisenberg & Schreurs, 1989-2000)'
_computing_data_collection 'Collect (Bruker AXS BV, 1997-2004)'
_computing_data_reduction 'EvalCCD (Duisenberg & Schreurs, 1990-2000)'
_computing_molecular_graphics 'Bruker SHELXTL'
_computing_publication_material 'Bruker SHELXTL'
_computing_structure_refinement 'SHELXL-97 (Sheldrick, 1997)'
_computing_structure_solution 'SHELXS-97 (Sheldrick, 1990)'
_diffrn_ambient_temperature 100(2)
_diffrn_measured_fraction_theta_full 0.968
_diffrn_measured_fraction_theta_max 0.968
_diffrn_measurement_device_type 'Bruker APEX II CCD'
_diffrn_measurement_method 'phi and omega scans'
_diffrn_radiation_monochromator graphite
_diffrn_radiation_source 'fine-focus sealed tube'
_diffrn_radiation_type MoK\a
_diffrn_radiation_wavelength 0.71073
_diffrn_reflns_av_R_equivalents 0.1033
_diffrn_reflns_av_sigmaI/netI 0.0856
_diffrn_reflns_limit_h_max 13
_diffrn_reflns_limit_h_min -13
_diffrn_reflns_limit_k_max 22
_diffrn_reflns_limit_k_min -22
_diffrn_reflns_limit_l_max 25
_diffrn_reflns_limit_l_min -26
_diffrn_reflns_number 70477
_diffrn_reflns_theta_full 25.00
_diffrn_reflns_theta_max 25.00
_diffrn_reflns_theta_min 3.11
_exptl_absorpt_coefficient_mu 3.177
_exptl_absorpt_correction_T_max 0.7452
_exptl_absorpt_correction_T_min 0.3221
_exptl_absorpt_correction_type multi-scan
_exptl_absorpt_process_details 'SADABS 2008, Bruker AXS, 2008'
_exptl_crystal_colour colourless
_exptl_crystal_density_diffrn 1.626
_exptl_crystal_density_method 'not measured'
_exptl_crystal_description prismatic
_exptl_crystal_F_000 2225
_exptl_crystal_size_max 0.44
_exptl_crystal_size_mid 0.17
_exptl_crystal_size_min 0.15
_refine_diff_density_max 1.417
_refine_diff_density_min -1.795
_refine_diff_density_rms 0.152
_refine_ls_extinction_method none
_refine_ls_goodness_of_fit_ref 1.051
_refine_ls_hydrogen_treatment constr
_refine_ls_matrix_type full
_refine_ls_number_parameters 1301
_refine_ls_number_reflns 15694
_refine_ls_number_restraints 414
_refine_ls_restrained_S_all 1.044
_refine_ls_R_factor_all 0.0837
_refine_ls_R_factor_gt 0.0505
_refine_ls_shift/su_max 0.002
_refine_ls_shift/su_mean 0.000
_refine_ls_structure_factor_coef Fsqd
_refine_ls_weighting_details 'calc w=1/[\s^2^(Fo^2^)+(0.0338P)^2^+19.8360P] where P=(Fo^2^+2Fc^2^)/3'
_refine_ls_weighting_scheme calc
_refine_ls_wR_factor_gt 0.0998
_refine_ls_wR_factor_ref 0.1155
_reflns_number_gt 11511
_reflns_number_total 15694
_reflns_threshold_expression >2sigma(I)
_cod_data_source_file J-Mat-Chem-C-2013-1-58.cif
_cod_data_source_block fk95
_cod_depositor_comments
;
The following automatic conversions were performed:

data item '_symmetry_cell_setting' value 'Triclinic' was changed to
'triclinic' in accordance with the built-in table derived from the
CIF Core dictionary named 'cif_core.dic' version 2.4.5 last updated
on 2014-11-21.

Automatic conversion script
Id: cif_fix_values 6909 2019-04-08 15:41:33Z antanas 
;
_cod_original_cell_volume 4600.1(11)
_cod_database_code 7233081

loop_
_symmetry_equiv_pos_as_xyz
'x, y, z'
'-x, -y, -z'

loop_
_atom_site_label
_atom_site_type_symbol
_atom_site_fract_x
_atom_site_fract_y
_atom_site_fract_z
_atom_site_U_iso_or_equiv
_atom_site_adp_type
_atom_site_occupancy
_atom_site_symmetry_multiplicity
_atom_site_calc_flag
_atom_site_refinement_flags
_atom_site_disorder_assembly
_atom_site_disorder_group
Ir1 Ir 0.09530(2) 0.226902(17) 0.559062(13) 0.02177(9) Uani 1 1 d . . .
F1 F -0.1604(4) 0.4846(3) 0.4619(2) 0.0445(13) Uani 1 1 d . . .
F2 F 0.2126(5) 0.4602(3) 0.3915(2) 0.0549(15) Uani 1 1 d . . .
F3 F -0.2017(4) 0.2354(3) 0.3642(2) 0.0473(14) Uani 1 1 d . . .
F4 F 0.1653(4) 0.1070(3) 0.3598(2) 0.0432(14) Uani 1 1 d . . .
N1 N -0.0684(5) 0.2755(4) 0.5857(3) 0.0261(15) Uani 1 1 d . . .
N2 N 0.0251(7) 0.4710(4) 0.4274(3) 0.0402(19) Uani 1 1 d . . .
N3 N -0.0173(6) 0.1699(4) 0.3640(3) 0.0366(18) Uani 1 1 d . . .
N4 N 0.2538(5) 0.1882(3) 0.5186(3) 0.0218(14) Uani 1 1 d . . .
N5 N 0.0061(6) 0.0748(4) 0.6075(3) 0.0289(16) Uani 1 1 d . . .
N6 N 0.1656(5) 0.0809(4) 0.6535(3) 0.0234(15) Uani 1 1 d . . .
N7 N 0.2412(5) 0.1796(4) 0.6809(3) 0.0235(15) Uani 1 1 d . . .
N8 N 0.1686(5) 0.2941(4) 0.6714(3) 0.0279(16) Uani 1 1 d . . .
C1 C -0.1330(7) 0.2451(5) 0.6326(3) 0.0287(19) Uani 1 1 d . . .
H1 H -0.0993 0.1988 0.6569 0.034 Uiso 1 1 calc R . .
C2 C -0.2462(7) 0.2775(5) 0.6475(4) 0.033(2) Uani 1 1 d . . .
H2 H -0.2883 0.2533 0.6808 0.039 Uiso 1 1 calc R . .
C3 C -0.2981(7) 0.3466(5) 0.6127(4) 0.037(2) Uani 1 1 d . . .
C4 C -0.2278(7) 0.3794(5) 0.5657(4) 0.032(2) Uani 1 1 d . . .
H4 H -0.2589 0.4265 0.5420 0.039 Uiso 1 1 calc R . .
C5 C -0.1140(7) 0.3452(5) 0.5525(3) 0.030(2) Uani 1 1 d . . .
C6 C -0.0297(7) 0.3746(5) 0.5072(3) 0.0292(19) Uani 1 1 d . . .
C7 C -0.0518(8) 0.4420(5) 0.4658(4) 0.034(2) Uani 1 1 d . . .
C8 C 0.1324(9) 0.4301(5) 0.4305(4) 0.041(2) Uani 1 1 d . . .
C9 C 0.1691(8) 0.3620(5) 0.4680(4) 0.035(2) Uani 1 1 d . . .
H9 H 0.2486 0.3369 0.4668 0.041 Uiso 1 1 calc R . .
C10 C 0.0851(7) 0.3308(5) 0.5082(3) 0.0276(19) Uani 1 1 d . . .
C11 C 0.0338(7) 0.2084(4) 0.4775(3) 0.0227(17) Uani 1 1 d . . .
C12 C -0.0778(7) 0.2313(5) 0.4494(3) 0.030(2) Uani 1 1 d . . .
H12 H -0.1399 0.2602 0.4679 0.036 Uiso 1 1 calc R . .
C13 C -0.0959(7) 0.2110(5) 0.3940(4) 0.036(2) Uani 1 1 d . . .
C14 C 0.0865(7) 0.1501(5) 0.3907(4) 0.035(2) Uani 1 1 d . . .
C15 C 0.1226(7) 0.1697(4) 0.4441(3) 0.0241(17) Uani 1 1 d . . .
C16 C 0.2457(6) 0.1605(4) 0.4660(3) 0.0216(17) Uani 1 1 d . . .
C17 C 0.3467(7) 0.1335(5) 0.4358(3) 0.029(2) Uani 1 1 d . . .
H17 H 0.3388 0.1132 0.4002 0.035 Uiso 1 1 calc R . .
C18 C 0.4611(6) 0.1351(4) 0.4564(3) 0.0270(18) Uani 1 1 d . . .
C19 C 0.4663(7) 0.1679(5) 0.5077(3) 0.0293(19) Uani 1 1 d . . .
H19 H 0.5406 0.1729 0.5224 0.035 Uiso 1 1 calc R . .
C20 C 0.3626(7) 0.1929(4) 0.5368(3) 0.0266(18) Uani 1 1 d . . .
H20 H 0.3684 0.2147 0.5717 0.032 Uiso 1 1 calc R . .
C21 C -0.4243(8) 0.3822(6) 0.6274(5) 0.052(3) Uani 1 1 d . . .
C22 C -0.4216(11) 0.3976(8) 0.6947(5) 0.115(6) Uani 1 1 d . . .
H22A H -0.3623 0.4279 0.6968 0.173 Uiso 1 1 calc R . .
H22B H -0.4008 0.3512 0.7247 0.173 Uiso 1 1 calc R . .
H22C H -0.4998 0.4232 0.7047 0.173 Uiso 1 1 calc R . .
C23 C -0.5080(9) 0.3301(7) 0.6239(7) 0.099(5) Uani 1 1 d . . .
H23A H -0.5894 0.3537 0.6310 0.148 Uiso 1 1 calc R . .
H23B H -0.4860 0.2857 0.6560 0.148 Uiso 1 1 calc R . .
H23C H -0.5027 0.3174 0.5826 0.148 Uiso 1 1 calc R . .
C24 C -0.4650(9) 0.4545(6) 0.5823(5) 0.070(4) Uani 1 1 d . . .
H24A H -0.4105 0.4878 0.5848 0.106 Uiso 1 1 calc R . .
H24B H -0.5450 0.4764 0.5934 0.106 Uiso 1 1 calc R . .
H24C H -0.4656 0.4460 0.5396 0.106 Uiso 1 1 calc R . .
C25 C 0.5715(7) 0.1056(5) 0.4212(4) 0.038(2) Uani 1 1 d . . .
C26 C 0.5714(8) 0.1558(7) 0.3563(4) 0.073(4) Uani 1 1 d . . .
H26A H 0.5027 0.1528 0.3322 0.110 Uiso 1 1 calc R . .
H26B H 0.6444 0.1401 0.3343 0.110 Uiso 1 1 calc R . .
H26C H 0.5673 0.2062 0.3611 0.110 Uiso 1 1 calc R . .
C27 C 0.5662(9) 0.0283(7) 0.4135(7) 0.101(5) Uani 1 1 d . . .
H27A H 0.5687 -0.0041 0.4546 0.151 Uiso 1 1 calc R . .
H27B H 0.6341 0.0106 0.3889 0.151 Uiso 1 1 calc R . .
H27C H 0.4925 0.0287 0.3919 0.151 Uiso 1 1 calc R . .
C28 C 0.6841(7) 0.1050(6) 0.4562(4) 0.052(3) Uani 1 1 d . . .
H28A H 0.6878 0.1548 0.4604 0.077 Uiso 1 1 calc R . .
H28B H 0.7533 0.0860 0.4331 0.077 Uiso 1 1 calc R . .
H28C H 0.6837 0.0737 0.4978 0.077 Uiso 1 1 calc R . .
C29 C 0.0871(6) 0.1202(4) 0.6080(3) 0.0244(18) Uani 1 1 d . . .
C30 C 0.0378(7) 0.0098(5) 0.6506(4) 0.033(2) Uani 1 1 d . . .
H30 H -0.0027 -0.0303 0.6580 0.039 Uiso 1 1 calc R . .
C31 C 0.1368(7) 0.0143(4) 0.6800(3) 0.0290(19) Uani 1 1 d . . .
H31 H 0.1785 -0.0215 0.7126 0.035 Uiso 1 1 calc R . .
C32 C 0.2705(7) 0.1053(4) 0.6703(3) 0.0284(19) Uani 1 1 d . . .
H32A H 0.3295 0.1032 0.6364 0.034 Uiso 1 1 calc R . .
H32B H 0.3066 0.0723 0.7087 0.034 Uiso 1 1 calc R . .
C33 C 0.2791(7) 0.2015(5) 0.7328(3) 0.031(2) Uani 1 1 d . . .
H33 H 0.3271 0.1712 0.7661 0.037 Uiso 1 1 calc R . .
C34 C 0.2361(7) 0.2720(5) 0.7271(4) 0.035(2) Uani 1 1 d . . .
H34 H 0.2482 0.3020 0.7552 0.042 Uiso 1 1 calc R . .
C35 C 0.1739(6) 0.2365(5) 0.6422(3) 0.0261(18) Uani 1 1 d . . .
C36 C -0.0972(7) 0.0897(5) 0.5652(4) 0.036(2) Uani 1 1 d . . .
H36A H -0.1336 0.1415 0.5591 0.054 Uiso 1 1 calc R . .
H36B H -0.1551 0.0599 0.5837 0.054 Uiso 1 1 calc R . .
H36C H -0.0713 0.0776 0.5249 0.054 Uiso 1 1 calc R . .
C37 C 0.1045(8) 0.3686(4) 0.6498(4) 0.036(2) Uani 1 1 d . . .
H37A H 0.1258 0.3863 0.6064 0.054 Uiso 1 1 calc R . .
H37B H 0.1258 0.4004 0.6760 0.054 Uiso 1 1 calc R . .
H37C H 0.0190 0.3692 0.6524 0.054 Uiso 1 1 calc R . .
Ir2 Ir 0.12921(2) 0.252977(17) 1.033437(13) 0.02184(9) Uani 1 1 d . . .
F5 F -0.0288(4) 0.3621(3) 0.8028(2) 0.0384(12) Uani 1 1 d . . .
F6 F 0.3169(4) 0.4251(3) 0.8369(2) 0.0415(12) Uani 1 1 d . . .
F7 F -0.2408(4) 0.4864(3) 1.0161(2) 0.0413(13) Uani 1 1 d . . .
F8 F 0.0786(4) 0.4958(3) 1.1245(2) 0.0483(14) Uani 1 1 d . . .
N9 N -0.0071(5) 0.2280(3) 0.9876(3) 0.0233(14) Uani 1 1 d . . .
N10 N 0.1430(6) 0.3922(4) 0.8214(3) 0.0286(16) Uani 1 1 d . . .
N11 N -0.0811(6) 0.4885(4) 1.0715(3) 0.0350(17) Uani 1 1 d . . .
N12 N 0.2552(5) 0.2994(4) 1.0692(3) 0.0277(16) Uani 1 1 d . B .
N13 N 0.2673(5) 0.1159(4) 0.9800(3) 0.0284(16) Uani 1 1 d . . .
N14 N 0.2954(5) 0.1049(4) 1.0779(3) 0.0291(16) Uani 1 1 d . . .
N15 N 0.1680(5) 0.1415(4) 1.1587(3) 0.0265(15) Uani 1 1 d . . .
N16 N -0.0102(5) 0.2010(4) 1.1598(3) 0.0245(15) Uani 1 1 d . . .
C38 C -0.0791(6) 0.1816(4) 1.0129(3) 0.0248(18) Uani 1 1 d . . .
H38 H -0.0570 0.1497 1.0518 0.030 Uiso 1 1 calc R . .
C39 C -0.1838(6) 0.1781(5) 0.9849(4) 0.0297(19) Uani 1 1 d . . .
H39 H -0.2313 0.1443 1.0047 0.036 Uiso 1 1 calc R . .
C40 C -0.2194(7) 0.2239(5) 0.9280(3) 0.0278(19) Uani 1 1 d . A .
C41 C -0.1400(6) 0.2689(4) 0.8995(3) 0.0256(18) Uani 1 1 d . . .
H41 H -0.1593 0.2991 0.8596 0.031 Uiso 1 1 calc R . .
C42 C -0.0336(6) 0.2701(4) 0.9284(3) 0.0229(17) Uani 1 1 d . . .
C43 C 0.0578(6) 0.3130(4) 0.9034(3) 0.0255(18) Uani 1 1 d . . .
C44 C 0.0599(6) 0.3552(4) 0.8440(3) 0.0251(18) Uani 1 1 d . . .
C45 C 0.2313(7) 0.3858(5) 0.8614(4) 0.032(2) Uani 1 1 d . . .
C46 C 0.2435(6) 0.3471(4) 0.9214(3) 0.0248(18) Uani 1 1 d . . .
H46 H 0.3104 0.3458 0.9462 0.030 Uiso 1 1 calc R . .
C47 C 0.1530(6) 0.3096(4) 0.9444(3) 0.0243(18) Uani 1 1 d . . .
C48 C 0.0282(7) 0.3507(5) 1.0458(3) 0.0290(19) Uani 1 1 d . . .
C49 C -0.0863(6) 0.3851(4) 1.0243(3) 0.0248(18) Uani 1 1 d . . .
H49 H -0.1312 0.3628 1.0006 0.030 Uiso 1 1 calc R . .
C50 C -0.1313(7) 0.4513(5) 1.0384(4) 0.031(2) Uani 1 1 d . . .
C51 C 0.0274(7) 0.4566(5) 1.0906(4) 0.035(2) Uani 1 1 d . . .
C52 C 0.0908(6) 0.3912(4) 1.0781(3) 0.0254(18) Uani 1 1 d . . .
C53 C 0.2173(7) 0.3619(5) 1.0911(3) 0.0291(19) Uani 1 1 d . . .
C54 C 0.2958(7) 0.3953(5) 1.1170(4) 0.042(2) Uani 1 1 d . B .
H54 H 0.2662 0.4382 1.1326 0.050 Uiso 1 1 calc R . .
C55 C 0.4158(7) 0.3674(6) 1.1206(4) 0.045(3) Uani 1 1 d . . .
C56 C 0.4536(7) 0.3052(5) 1.0959(4) 0.042(2) Uani 1 1 d . B .
H56 H 0.5359 0.2855 1.0956 0.050 Uiso 1 1 calc R . .
C57 C 0.3736(7) 0.2709(5) 1.0714(4) 0.034(2) Uani 1 1 d . . .
H57 H 0.4018 0.2275 1.0563 0.041 Uiso 1 1 calc R B .
C58 C -0.3407(7) 0.2279(5) 0.8982(4) 0.033(2) Uani 1 1 d . . .
C59A C -0.4135(10) 0.1768(8) 0.9382(6) 0.047(4) Uani 0.755(11) 1 d PU A 1
H59A H -0.4936 0.1858 0.9206 0.071 Uiso 0.755(11) 1 calc PR A 1
H59B H -0.4180 0.1856 0.9809 0.071 Uiso 0.755(11) 1 calc PR A 1
H59C H -0.3757 0.1260 0.9388 0.071 Uiso 0.755(11) 1 calc PR A 1
C60A C -0.3213(10) 0.2103(8) 0.8335(5) 0.049(4) Uani 0.755(11) 1 d PU A 1
H60A H -0.3979 0.2183 0.8123 0.073 Uiso 0.755(11) 1 calc PR A 1
H60B H -0.2824 0.1591 0.8373 0.073 Uiso 0.755(11) 1 calc PR A 1
H60C H -0.2711 0.2421 0.8093 0.073 Uiso 0.755(11) 1 calc PR A 1
C61A C -0.4085(10) 0.3073(7) 0.8930(6) 0.046(4) Uani 0.755(11) 1 d PU A 1
H61A H -0.3618 0.3412 0.8685 0.069 Uiso 0.755(11) 1 calc PR A 1
H61B H -0.4216 0.3181 0.9348 0.069 Uiso 0.755(11) 1 calc PR A 1
H61C H -0.4851 0.3130 0.8723 0.069 Uiso 0.755(11) 1 calc PR A 1
C59B C -0.439(3) 0.253(3) 0.9449(19) 0.051(10) Uani 0.245(11) 1 d PU A 2
H59D H -0.4276 0.2996 0.9542 0.077 Uiso 0.245(11) 1 calc PR A 2
H59E H -0.4331 0.2161 0.9836 0.077 Uiso 0.245(11) 1 calc PR A 2
H59F H -0.5173 0.2595 0.9259 0.077 Uiso 0.245(11) 1 calc PR A 2
C60B C -0.354(3) 0.150(2) 0.8904(17) 0.040(9) Uani 0.245(11) 1 d PU A 2
H60D H -0.4266 0.1533 0.8669 0.060 Uiso 0.245(11) 1 calc PR A 2
H60E H -0.3579 0.1186 0.9316 0.060 Uiso 0.245(11) 1 calc PR A 2
H60F H -0.2855 0.1290 0.8677 0.060 Uiso 0.245(11) 1 calc PR A 2
C61B C -0.362(3) 0.276(2) 0.8331(17) 0.054(10) Uani 0.245(11) 1 d PU A 2
H61D H -0.4373 0.2702 0.8164 0.081 Uiso 0.245(11) 1 calc PR A 2
H61E H -0.2973 0.2610 0.8055 0.081 Uiso 0.245(11) 1 calc PR A 2
H61F H -0.3659 0.3271 0.8355 0.081 Uiso 0.245(11) 1 calc PR A 2
C62A C 0.5102(15) 0.3907(10) 1.1584(7) 0.047(4) Uani 0.607(13) 1 d PDU B 1
C63A C 0.456(3) 0.4586(12) 1.1860(12) 0.049(6) Uani 0.607(13) 1 d PDU B 1
H63A H 0.5188 0.4764 1.2039 0.073 Uiso 0.607(13) 1 calc PR B 1
H63B H 0.3990 0.4449 1.2188 0.073 Uiso 0.607(13) 1 calc PR B 1
H63C H 0.4146 0.4971 1.1529 0.073 Uiso 0.607(13) 1 calc PR B 1
C64A C 0.6087(17) 0.4121(12) 1.1135(9) 0.053(5) Uani 0.607(13) 1 d PDU B 1
H64A H 0.6674 0.4287 1.1360 0.079 Uiso 0.607(13) 1 calc PR B 1
H64B H 0.5745 0.4517 1.0792 0.079 Uiso 0.607(13) 1 calc PR B 1
H64C H 0.6472 0.3698 1.0966 0.079 Uiso 0.607(13) 1 calc PR B 1
C65A C 0.5690(14) 0.3283(10) 1.2118(7) 0.059(5) Uani 0.607(13) 1 d PDU B 1
H65A H 0.6124 0.2878 1.1940 0.089 Uiso 0.607(13) 1 calc PR B 1
H65B H 0.5076 0.3111 1.2400 0.089 Uiso 0.607(13) 1 calc PR B 1
H65C H 0.6241 0.3467 1.2352 0.089 Uiso 0.607(13) 1 calc PR B 1
C62B C 0.492(2) 0.4249(15) 1.1335(12) 0.047(6) Uani 0.393(13) 1 d PDU B 2
C63B C 0.448(6) 0.435(3) 1.1992(17) 0.063(10) Uani 0.393(13) 1 d PDU B 2
H63D H 0.4454 0.3877 1.2260 0.094 Uiso 0.393(13) 1 calc PR B 2
H63E H 0.3678 0.4654 1.1956 0.094 Uiso 0.393(13) 1 calc PR B 2
H63F H 0.5013 0.4600 1.2175 0.094 Uiso 0.393(13) 1 calc PR B 2
C64B C 0.619(2) 0.3797(16) 1.1397(15) 0.046(7) Uani 0.393(13) 1 d PDU B 2
H64D H 0.6723 0.4070 1.1553 0.069 Uiso 0.393(13) 1 calc PR B 2
H64E H 0.6467 0.3703 1.0987 0.069 Uiso 0.393(13) 1 calc PR B 2
H64F H 0.6198 0.3332 1.1689 0.069 Uiso 0.393(13) 1 calc PR B 2
C65B C 0.489(2) 0.4960(14) 1.0843(12) 0.059(8) Uani 0.393(13) 1 d PDU B 2
H65D H 0.5355 0.5274 1.0995 0.088 Uiso 0.393(13) 1 calc PR B 2
H65E H 0.4073 0.5216 1.0768 0.088 Uiso 0.393(13) 1 calc PR B 2
H65F H 0.5237 0.4841 1.0452 0.088 Uiso 0.393(13) 1 calc PR B 2
C66 C 0.2402(7) 0.1529(5) 1.0278(4) 0.031(2) Uani 1 1 d . . .
C67 C 0.3365(7) 0.0483(5) 1.0007(4) 0.040(2) Uani 1 1 d . . .
H67 H 0.3658 0.0131 0.9761 0.048 Uiso 1 1 calc R . .
C68 C 0.3549(7) 0.0413(5) 1.0621(4) 0.039(2) Uani 1 1 d . . .
H68 H 0.4000 0.0006 1.0893 0.047 Uiso 1 1 calc R . .
C69 C 0.2903(7) 0.1193(5) 1.1410(4) 0.035(2) Uani 1 1 d . . .
H69A H 0.3274 0.0747 1.1707 0.042 Uiso 1 1 calc R . .
H69B H 0.3352 0.1585 1.1429 0.042 Uiso 1 1 calc R . .
C70 C 0.1183(7) 0.1127(5) 1.2148(3) 0.0291(19) Uani 1 1 d . . .
H70 H 0.1559 0.0740 1.2466 0.035 Uiso 1 1 calc R . .
C71 C 0.0083(7) 0.1496(5) 1.2154(3) 0.033(2) Uani 1 1 d . . .
H71 H -0.0476 0.1422 1.2479 0.039 Uiso 1 1 calc R . .
C72 C 0.0903(7) 0.1964(5) 1.1241(3) 0.0295(19) Uani 1 1 d . . .
C73 C 0.2265(7) 0.1420(5) 0.9146(4) 0.039(2) Uani 1 1 d . . .
H73A H 0.1400 0.1481 0.9129 0.058 Uiso 1 1 calc R . .
H73B H 0.2621 0.1062 0.8897 0.058 Uiso 1 1 calc R . .
H73C H 0.2505 0.1889 0.8978 0.058 Uiso 1 1 calc R . .
C74 C -0.1222(6) 0.2521(5) 1.1444(4) 0.0304(19) Uani 1 1 d . . .
H74A H -0.1123 0.3012 1.1479 0.046 Uiso 1 1 calc R . .
H74B H -0.1837 0.2366 1.1733 0.046 Uiso 1 1 calc R . .
H74C H -0.1457 0.2529 1.1015 0.046 Uiso 1 1 calc R . .
P1 P -0.32771(19) 0.08266(16) 0.15237(11) 0.0419(6) Uani 1 1 d U . .
F9 F -0.3481(6) 0.1653(3) 0.1135(3) 0.077(2) Uani 1 1 d U C .
F12 F -0.2977(6) 0.0005(4) 0.1912(3) 0.083(2) Uani 1 1 d U C .
F10A F -0.4581(11) 0.0838(13) 0.1667(9) 0.105(6) Uani 0.498(14) 1 d PU C 1
F11A F -0.3072(17) 0.1110(9) 0.2159(6) 0.081(6) Uani 0.498(14) 1 d PU C 1
F13A F -0.1901(10) 0.0857(8) 0.1364(7) 0.057(4) Uani 0.498(14) 1 d PU C 1
F14A F -0.3391(16) 0.0582(7) 0.0881(5) 0.068(5) Uani 0.498(14) 1 d PU C 1
F10B F -0.4306(15) 0.1131(11) 0.1963(7) 0.095(5) Uani 0.502(14) 1 d PU C 2
F11B F -0.2334(15) 0.0995(9) 0.1943(8) 0.081(6) Uani 0.502(14) 1 d PU C 2
F13B F -0.2343(12) 0.0504(7) 0.1064(7) 0.067(5) Uani 0.502(14) 1 d PU C 2
F14B F -0.4282(12) 0.0654(10) 0.1129(8) 0.095(5) Uani 0.502(14) 1 d PU C 2
P2A P 0.3603(5) -0.0809(3) 0.2932(2) 0.0349(11) Uani 0.800(7) 1 d PU D 1
F15A F 0.4838(7) -0.0552(6) 0.2865(6) 0.104(4) Uani 0.800(7) 1 d PU D 1
F16A F 0.4188(8) -0.1557(5) 0.2748(4) 0.062(3) Uani 0.800(7) 1 d PU D 1
F17A F 0.3897(10) -0.1171(6) 0.3659(4) 0.088(4) Uani 0.800(7) 1 d PU D 1
F18A F 0.2335(6) -0.1056(5) 0.3002(4) 0.060(2) Uani 0.800(7) 1 d PU D 1
F19A F 0.2999(7) -0.0063(4) 0.3145(4) 0.070(3) Uani 0.800(7) 1 d PU D 1
F20A F 0.3278(6) -0.0436(3) 0.2225(3) 0.0457(19) Uani 0.800(7) 1 d PU D 1
P2B P 0.348(2) -0.0791(15) 0.3186(10) 0.045(5) Uani 0.200(7) 1 d PU D 2
F15B F 0.485(3) -0.100(2) 0.3304(15) 0.055(7) Uani 0.200(7) 1 d PU D 2
F16B F 0.355(3) -0.137(2) 0.2696(15) 0.053(8) Uani 0.200(7) 1 d PU D 2
F17B F 0.335(3) -0.1447(17) 0.3750(15) 0.038(7) Uani 0.200(7) 1 d PU D 2
F18B F 0.211(3) -0.057(2) 0.3096(17) 0.069(9) Uani 0.200(7) 1 d PU D 2
F19B F 0.340(3) -0.0292(18) 0.3730(16) 0.076(8) Uani 0.200(7) 1 d PU D 2
F20B F 0.364(3) -0.0081(18) 0.2708(16) 0.067(8) Uani 0.200(7) 1 d PU D 2
C75 C -0.0268(8) 0.0486(5) 0.8195(4) 0.043(2) Uani 1 1 d . . .
H75A H -0.0936 0.0438 0.7941 0.052 Uiso 1 1 calc R . .
H75B H 0.0424 0.0115 0.8125 0.052 Uiso 1 1 calc R . .
Cl1 Cl 0.0079(2) 0.13706(15) 0.79436(11) 0.0491(6) Uani 1 1 d . . .
Cl2 Cl -0.0653(3) 0.03126(17) 0.89836(13) 0.0744(9) Uani 1 1 d . . .
C76 C 0.1679(16) 0.2861(9) 1.2575(6) 0.069(6) Uani 0.67 1 d P . .
H76A H 0.1489 0.3254 1.2200 0.083 Uiso 0.67 1 calc PR . .
H76B H 0.1054 0.2560 1.2622 0.083 Uiso 0.67 1 calc PR . .
Cl3 Cl 0.3088(4) 0.2302(3) 1.24718(19) 0.0697(13) Uani 0.67 1 d P . .
Cl4 Cl 0.1692(5) 0.3228(3) 1.3198(2) 0.0963(17) Uani 0.67 1 d P . .
C77 C -0.1078(19) 0.4404(12) 1.2853(7) 0.101(8) Uani 0.67 1 d P . .
H77A H -0.0806 0.4841 1.2609 0.121 Uiso 0.67 1 calc PR . .
H77B H -0.0485 0.4168 1.3186 0.121 Uiso 0.67 1 calc PR . .
Cl5 Cl -0.1157(4) 0.3842(3) 1.2398(3) 0.0950(18) Uani 0.67 1 d P . .
Cl6 Cl -0.2468(5) 0.4681(4) 1.3202(3) 0.113(2) Uani 0.67 1 d P . .
C78 C 0.5645(17) 0.3607(12) 0.3737(10) 0.047(6) Uani 0.44 1 d P . .
H78A H 0.5619 0.4129 0.3546 0.056 Uiso 0.44 1 calc PR . .
H78B H 0.6235 0.3310 0.3509 0.056 Uiso 0.44 1 calc PR . .
Cl7 Cl 0.6073(5) 0.3441(3) 0.4536(3) 0.0558(16) Uani 0.44 1 d P . .
Cl8 Cl 0.4227(5) 0.3381(4) 0.3677(2) 0.0602(17) Uani 0.44 1 d P . .

loop_
_atom_site_aniso_label
_atom_site_aniso_U_11
_atom_site_aniso_U_22
_atom_site_aniso_U_33
_atom_site_aniso_U_23
_atom_site_aniso_U_13
_atom_site_aniso_U_12
Ir1 0.02821(18) 0.0239(2) 0.01420(16) -0.00662(13) -0.00016(12) -0.00412(14)
F1 0.066(3) 0.028(3) 0.030(3) 0.005(2) 0.001(2) 0.003(3)
F2 0.078(4) 0.046(4) 0.043(3) -0.003(3) 0.023(3) -0.026(3)
F3 0.029(3) 0.081(4) 0.032(3) -0.018(3) -0.011(2) -0.003(3)
F4 0.033(3) 0.069(4) 0.039(3) -0.039(3) 0.000(2) -0.006(2)
N1 0.035(4) 0.022(4) 0.020(3) -0.008(3) 0.004(3) -0.001(3)
N2 0.057(5) 0.037(5) 0.027(4) -0.004(3) 0.005(4) -0.014(4)
N3 0.033(4) 0.059(6) 0.023(4) -0.017(4) -0.004(3) -0.010(4)
N4 0.033(4) 0.018(4) 0.014(3) -0.003(3) 0.001(3) -0.005(3)
N5 0.035(4) 0.026(4) 0.027(4) -0.009(3) -0.003(3) -0.004(3)
N6 0.026(3) 0.023(4) 0.021(3) -0.007(3) 0.001(3) -0.001(3)
N7 0.022(3) 0.031(4) 0.018(3) -0.008(3) -0.001(2) -0.001(3)
N8 0.034(4) 0.030(4) 0.026(4) -0.020(3) 0.002(3) -0.006(3)
C1 0.036(5) 0.026(5) 0.022(4) -0.004(4) 0.002(3) -0.001(4)
C2 0.041(5) 0.028(5) 0.030(5) -0.011(4) 0.004(4) -0.001(4)
C3 0.033(5) 0.035(6) 0.042(5) -0.010(4) 0.008(4) -0.004(4)
C4 0.028(5) 0.036(6) 0.029(5) -0.002(4) -0.001(3) 0.002(4)
C5 0.044(5) 0.026(5) 0.018(4) -0.008(4) -0.007(3) -0.001(4)
C6 0.043(5) 0.027(5) 0.017(4) -0.005(4) 0.000(3) -0.003(4)
C7 0.049(5) 0.031(6) 0.022(4) -0.004(4) 0.002(4) -0.006(4)
C8 0.065(7) 0.041(6) 0.027(5) -0.008(4) 0.009(4) -0.034(5)
C9 0.047(5) 0.030(6) 0.031(5) -0.009(4) 0.011(4) -0.016(4)
C10 0.031(4) 0.033(5) 0.018(4) -0.010(4) -0.002(3) -0.001(4)
C11 0.040(5) 0.016(5) 0.013(4) 0.003(3) -0.001(3) -0.016(4)
C12 0.030(4) 0.036(6) 0.024(4) -0.011(4) -0.002(3) -0.003(4)
C13 0.031(5) 0.055(7) 0.023(4) -0.005(4) -0.004(4) -0.011(4)
C14 0.037(5) 0.055(7) 0.021(4) -0.023(4) 0.001(4) -0.009(4)
C15 0.035(4) 0.020(5) 0.017(4) -0.002(3) -0.002(3) -0.006(4)
C16 0.030(4) 0.021(5) 0.014(4) -0.007(3) -0.001(3) -0.002(3)
C17 0.041(5) 0.035(6) 0.015(4) -0.015(4) -0.003(3) -0.006(4)
C18 0.024(4) 0.030(5) 0.027(4) -0.008(4) 0.003(3) -0.005(4)
C19 0.029(4) 0.039(6) 0.023(4) -0.012(4) -0.004(3) -0.006(4)
C20 0.040(5) 0.026(5) 0.017(4) -0.009(3) -0.002(3) -0.009(4)
C21 0.035(5) 0.045(7) 0.067(7) -0.007(5) 0.020(5) 0.007(5)
C22 0.113(11) 0.141(14) 0.053(8) -0.023(8) 0.032(7) 0.071(10)
C23 0.039(7) 0.055(9) 0.186(15) 0.004(9) 0.021(8) -0.002(6)
C24 0.050(7) 0.047(8) 0.092(9) 0.012(6) 0.012(6) 0.016(5)
C25 0.023(4) 0.055(7) 0.040(5) -0.024(5) 0.001(4) 0.000(4)
C26 0.041(6) 0.137(12) 0.030(6) -0.011(7) 0.012(4) 0.008(6)
C27 0.046(7) 0.099(12) 0.183(15) -0.101(11) 0.029(8) -0.002(7)
C28 0.030(5) 0.086(9) 0.040(6) -0.024(6) 0.004(4) -0.003(5)
C29 0.024(4) 0.034(5) 0.016(4) -0.017(4) 0.000(3) 0.007(4)
C30 0.047(5) 0.024(5) 0.026(4) -0.003(4) 0.002(4) -0.006(4)
C31 0.046(5) 0.020(5) 0.021(4) -0.005(3) 0.001(4) -0.003(4)
C32 0.039(5) 0.024(5) 0.018(4) -0.003(3) -0.006(3) 0.004(4)
C33 0.031(5) 0.043(6) 0.020(4) -0.008(4) -0.005(3) -0.007(4)
C34 0.044(5) 0.043(6) 0.025(5) -0.018(4) 0.002(4) -0.013(4)
C35 0.026(4) 0.031(5) 0.024(4) -0.011(4) -0.001(3) -0.005(4)
C36 0.048(5) 0.034(6) 0.027(5) -0.002(4) -0.007(4) -0.016(4)
C37 0.060(6) 0.025(5) 0.027(5) -0.015(4) 0.002(4) -0.006(4)
Ir2 0.02122(17) 0.0231(2) 0.01964(17) -0.00384(13) -0.00283(12) -0.00032(13)
F5 0.039(3) 0.050(4) 0.024(3) 0.000(2) -0.004(2) -0.011(2)
F6 0.036(3) 0.047(4) 0.039(3) 0.001(2) 0.005(2) -0.014(2)
F7 0.032(3) 0.037(3) 0.046(3) -0.003(2) 0.002(2) 0.009(2)
F8 0.055(3) 0.047(4) 0.048(3) -0.025(3) 0.001(2) -0.005(3)
N9 0.031(4) 0.021(4) 0.018(3) -0.005(3) 0.003(3) -0.004(3)
N10 0.037(4) 0.028(4) 0.017(3) -0.003(3) 0.004(3) 0.000(3)
N11 0.037(4) 0.024(4) 0.041(4) -0.007(3) 0.006(3) 0.003(3)
N12 0.031(4) 0.029(4) 0.023(4) -0.004(3) -0.003(3) -0.003(3)
N13 0.029(4) 0.020(4) 0.030(4) -0.006(3) 0.001(3) 0.012(3)
N14 0.020(3) 0.027(4) 0.036(4) -0.004(3) -0.005(3) 0.005(3)
N15 0.028(4) 0.031(4) 0.021(3) -0.007(3) -0.006(3) -0.004(3)
N16 0.026(3) 0.027(4) 0.018(3) -0.002(3) -0.003(3) -0.002(3)
C38 0.031(4) 0.017(5) 0.023(4) 0.000(3) -0.003(3) 0.000(3)
C39 0.026(4) 0.036(6) 0.029(5) -0.011(4) -0.001(3) -0.005(4)
C40 0.031(4) 0.028(5) 0.024(4) -0.010(4) -0.006(3) 0.001(4)
C41 0.022(4) 0.031(5) 0.023(4) -0.011(4) 0.000(3) 0.004(4)
C42 0.025(4) 0.021(5) 0.017(4) -0.001(3) 0.000(3) 0.006(3)
C43 0.030(4) 0.023(5) 0.020(4) -0.004(3) 0.005(3) 0.001(4)
C44 0.021(4) 0.030(5) 0.022(4) -0.007(4) -0.001(3) 0.002(4)
C45 0.031(5) 0.033(6) 0.037(5) -0.015(4) 0.015(4) -0.012(4)
C46 0.021(4) 0.026(5) 0.025(4) -0.003(4) -0.001(3) 0.001(3)
C47 0.027(4) 0.022(5) 0.024(4) -0.013(4) -0.002(3) 0.003(3)
C48 0.038(5) 0.031(5) 0.015(4) -0.002(3) 0.009(3) -0.004(4)
C49 0.025(4) 0.027(5) 0.017(4) 0.000(3) 0.003(3) 0.004(3)
C50 0.031(5) 0.030(5) 0.025(4) 0.005(4) 0.006(3) 0.002(4)
C51 0.041(5) 0.035(6) 0.027(5) -0.012(4) 0.005(4) -0.001(4)
C52 0.031(4) 0.025(5) 0.019(4) -0.004(3) 0.005(3) -0.004(4)
C53 0.036(5) 0.031(5) 0.020(4) -0.007(4) -0.006(3) -0.004(4)
C54 0.040(5) 0.047(7) 0.046(6) -0.025(5) 0.005(4) -0.012(5)
C55 0.032(5) 0.066(8) 0.044(6) -0.021(5) 0.008(4) -0.016(5)
C56 0.023(4) 0.059(7) 0.045(6) -0.018(5) -0.002(4) -0.003(4)
C57 0.034(5) 0.037(6) 0.028(5) -0.005(4) -0.010(4) 0.001(4)
C58 0.029(5) 0.040(6) 0.027(5) -0.013(4) -0.007(3) 0.006(4)
C59A 0.034(7) 0.064(10) 0.043(7) -0.004(7) -0.014(5) -0.011(6)
C60A 0.027(6) 0.088(12) 0.040(7) -0.036(7) -0.005(5) -0.005(6)
C61A 0.028(6) 0.052(9) 0.060(9) -0.024(7) -0.008(6) 0.003(6)
C59B 0.029(17) 0.07(2) 0.06(2) -0.033(18) 0.000(15) 0.007(16)
C60B 0.014(14) 0.07(2) 0.042(18) -0.016(16) -0.008(13) -0.017(15)
C61B 0.054(19) 0.05(2) 0.045(18) -0.022(17) -0.021(15) 0.038(17)
C62A 0.045(9) 0.056(12) 0.045(10) -0.016(8) 0.001(8) -0.018(8)
C63A 0.051(11) 0.054(15) 0.051(11) -0.019(10) -0.009(9) -0.024(12)
C64A 0.065(11) 0.052(14) 0.050(13) -0.014(9) 0.012(9) -0.029(10)
C65A 0.058(11) 0.087(15) 0.041(10) -0.013(9) -0.010(8) -0.033(10)
C62B 0.040(10) 0.065(14) 0.050(13) -0.029(11) -0.006(10) -0.021(11)
C63B 0.052(16) 0.08(2) 0.074(19) -0.044(17) -0.015(16) -0.02(2)
C64B 0.041(13) 0.051(18) 0.055(17) -0.009(13) 0.002(12) -0.033(13)
C65B 0.032(13) 0.058(19) 0.09(2) -0.019(15) -0.013(12) -0.015(12)
C66 0.026(4) 0.040(6) 0.025(4) -0.003(4) 0.004(3) -0.007(4)
C67 0.024(5) 0.034(6) 0.057(6) -0.007(5) 0.009(4) 0.001(4)
C68 0.025(5) 0.031(6) 0.054(6) -0.005(5) 0.003(4) 0.006(4)
C69 0.032(5) 0.034(6) 0.034(5) 0.000(4) -0.012(4) -0.001(4)
C70 0.040(5) 0.030(5) 0.013(4) 0.007(3) -0.008(3) -0.006(4)
C71 0.045(5) 0.033(6) 0.018(4) 0.002(4) -0.002(4) -0.007(4)
C72 0.035(5) 0.031(5) 0.024(4) -0.004(4) -0.012(4) -0.009(4)
C73 0.039(5) 0.040(6) 0.037(5) -0.016(4) 0.002(4) 0.004(4)
C74 0.033(5) 0.033(5) 0.026(4) -0.007(4) 0.003(3) -0.006(4)
P1 0.0282(12) 0.0633(19) 0.0283(12) -0.0011(12) -0.0050(9) -0.0012(12)
F9 0.103(5) 0.051(4) 0.059(4) 0.000(3) -0.020(3) 0.021(4)
F12 0.123(6) 0.066(5) 0.057(4) 0.020(3) -0.022(4) -0.042(4)
F10A 0.028(7) 0.190(17) 0.081(12) 0.001(12) -0.004(7) -0.010(9)
F11A 0.107(13) 0.088(10) 0.030(7) -0.023(6) -0.004(7) 0.043(10)
F13A 0.042(7) 0.061(9) 0.065(9) -0.003(7) 0.005(6) -0.013(6)
F14A 0.108(13) 0.068(9) 0.036(7) -0.011(6) -0.019(7) -0.032(9)
F10B 0.073(10) 0.167(14) 0.060(9) -0.055(9) 0.037(8) -0.033(9)
F11B 0.080(11) 0.074(10) 0.082(12) 0.022(9) -0.055(9) -0.033(9)
F13B 0.056(9) 0.052(9) 0.072(9) 0.011(7) 0.039(7) 0.012(7)
F14B 0.040(8) 0.173(14) 0.083(11) -0.069(10) -0.024(7) 0.004(8)
P2A 0.0271(19) 0.039(2) 0.036(3) -0.009(2) -0.009(2) 0.0041(15)
F15A 0.036(5) 0.101(8) 0.166(10) 0.001(7) -0.022(5) -0.022(5)
F16A 0.064(6) 0.047(5) 0.059(5) -0.006(4) 0.005(5) 0.022(4)
F17A 0.105(9) 0.091(9) 0.045(5) -0.004(6) -0.037(6) 0.032(6)
F18A 0.043(4) 0.064(6) 0.069(5) 0.006(5) 0.002(4) -0.021(4)
F19A 0.084(6) 0.059(6) 0.066(6) -0.039(4) -0.030(4) 0.027(4)
F20A 0.074(5) 0.032(4) 0.026(3) 0.004(3) 0.006(3) -0.007(3)
P2B 0.034(8) 0.047(8) 0.048(10) -0.006(9) -0.018(9) 0.002(6)
F15B 0.044(13) 0.073(16) 0.044(14) -0.014(12) -0.019(12) 0.000(13)
F16B 0.034(14) 0.071(17) 0.047(14) 0.003(14) -0.012(13) -0.005(14)
F17B 0.060(18) 0.028(16) 0.031(14) -0.009(11) -0.016(13) -0.014(12)
F18B 0.064(16) 0.072(19) 0.068(16) -0.002(16) -0.011(13) -0.016(16)
F19B 0.085(17) 0.063(17) 0.078(17) -0.011(15) 0.002(14) -0.016(14)
F20B 0.050(13) 0.056(14) 0.076(15) 0.021(13) 0.008(12) -0.001(12)
C75 0.039(5) 0.051(7) 0.036(5) -0.008(5) -0.005(4) 0.000(5)
Cl1 0.0468(14) 0.0622(18) 0.0388(13) -0.0105(12) -0.0031(10) -0.0106(12)
Cl2 0.083(2) 0.070(2) 0.0575(18) -0.0049(15) 0.0351(15) 0.0019(16)
C76 0.151(17) 0.072(13) 0.011(7) -0.006(7) 0.009(8) -0.087(12)
Cl3 0.069(3) 0.087(4) 0.055(3) -0.013(2) -0.023(2) -0.017(2)
Cl4 0.130(4) 0.085(4) 0.082(4) -0.039(3) -0.024(3) -0.014(3)
C77 0.16(2) 0.13(2) 0.031(10) -0.021(11) -0.010(11) -0.068(16)
Cl5 0.087(3) 0.103(5) 0.110(4) -0.059(4) -0.029(3) -0.008(3)
Cl6 0.080(4) 0.190(7) 0.084(4) -0.060(4) 0.024(3) -0.034(4)
C78 0.047(13) 0.039(15) 0.055(14) -0.013(11) -0.002(10) -0.007(10)
Cl7 0.061(3) 0.060(4) 0.049(3) -0.029(3) -0.012(3) 0.004(3)
Cl8 0.045(3) 0.097(5) 0.040(3) -0.015(3) 0.005(2) -0.017(3)

loop_
_atom_type_symbol
_atom_type_description
_atom_type_scat_dispersion_real
_atom_type_scat_dispersion_imag
_atom_type_scat_source
C C 0.0033 0.0016 'International Tables Vol C Tables 4.2.6.8 and 6.1.1.4'
H H 0.0000 0.0000 'International Tables Vol C Tables 4.2.6.8 and 6.1.1.4'
N N 0.0061 0.0033 'International Tables Vol C Tables 4.2.6.8 and 6.1.1.4'
F F 0.0171 0.0103 'International Tables Vol C Tables 4.2.6.8 and 6.1.1.4'
P P 0.1023 0.0942 'International Tables Vol C Tables 4.2.6.8 and 6.1.1.4'
Cl Cl 0.1484 0.1585 'International Tables Vol C Tables 4.2.6.8 and 6.1.1.4'
Ir Ir -1.4442 7.9887 'International Tables Vol C Tables 4.2.6.8 and 6.1.1.4'

loop_
_geom_angle_atom_site_label_1
_geom_angle_atom_site_label_2
_geom_angle_atom_site_label_3
_geom_angle
_geom_angle_site_symmetry_1
_geom_angle_site_symmetry_3
C10 Ir1 N1 79.4(3) . .
C10 Ir1 C11 83.1(3) . .
N1 Ir1 C11 94.4(3) . .
C10 Ir1 N4 93.3(3) . .
N1 Ir1 N4 171.0(2) . .
C11 Ir1 N4 79.5(3) . .
C10 Ir1 C29 173.8(3) . .
N1 Ir1 C29 96.4(3) . .
C11 Ir1 C29 92.8(3) . .
N4 Ir1 C29 90.5(2) . .
C10 Ir1 C35 100.5(3) . .
N1 Ir1 C35 91.3(3) . .
C11 Ir1 C35 173.8(3) . .
N4 Ir1 C35 95.1(2) . .
C29 Ir1 C35 84.1(3) . .
C1 N1 C5 118.5(6) . .
C1 N1 Ir1 124.9(5) . .
C5 N1 Ir1 116.6(5) . .
C7 N2 C8 114.0(8) . .
C14 N3 C13 113.9(7) . .
C20 N4 C16 117.6(6) . .
C20 N4 Ir1 125.6(5) . .
C16 N4 Ir1 116.6(5) . .
C29 N5 C30 110.8(6) . .
C29 N5 C36 126.0(7) . .
C30 N5 C36 123.0(7) . .
C29 N6 C31 112.5(7) . .
C29 N6 C32 123.7(7) . .
C31 N6 C32 123.7(6) . .
C35 N7 C33 111.0(7) . .
C35 N7 C32 125.1(6) . .
C33 N7 C32 123.9(6) . .
C35 N8 C34 110.2(7) . .
C35 N8 C37 126.7(6) . .
C34 N8 C37 123.1(6) . .
N1 C1 C2 123.7(8) . .
N1 C1 H1 118.2 . .
C2 C1 H1 118.2 . .
C1 C2 C3 119.5(8) . .
C1 C2 H2 120.2 . .
C3 C2 H2 120.2 . .
C4 C3 C2 116.3(7) . .
C4 C3 C21 123.5(8) . .
C2 C3 C21 120.2(8) . .
C5 C4 C3 122.4(8) . .
C5 C4 H4 118.8 . .
C3 C4 H4 118.8 . .
N1 C5 C4 119.4(7) . .
N1 C5 C6 112.7(7) . .
C4 C5 C6 127.9(8) . .
C7 C6 C10 118.5(8) . .
C7 C6 C5 125.7(7) . .
C10 C6 C5 115.8(7) . .
N2 C7 F1 113.0(8) . .
N2 C7 C6 126.4(8) . .
F1 C7 C6 120.7(7) . .
N2 C8 F2 114.3(8) . .
N2 C8 C9 127.2(8) . .
F2 C8 C9 118.5(9) . .
C8 C9 C10 118.2(8) . .
C8 C9 H9 120.9 . .
C10 C9 H9 120.9 . .
C9 C10 C6 115.7(8) . .
C9 C10 Ir1 130.1(6) . .
C6 C10 Ir1 113.7(6) . .
C12 C11 C15 116.4(6) . .
C12 C11 Ir1 130.2(6) . .
C15 C11 Ir1 113.3(5) . .
C13 C12 C11 118.5(7) . .
C13 C12 H12 120.8 . .
C11 C12 H12 120.8 . .
N3 C13 F3 113.9(7) . .
N3 C13 C12 126.5(7) . .
F3 C13 C12 119.6(7) . .
N3 C14 F4 113.0(6) . .
N3 C14 C15 127.3(7) . .
F4 C14 C15 119.7(7) . .
C14 C15 C11 117.0(7) . .
C14 C15 C16 126.5(7) . .
C11 C15 C16 116.3(6) . .
N4 C16 C17 120.8(6) . .
N4 C16 C15 113.1(6) . .
C17 C16 C15 125.9(6) . .
C16 C17 C18 121.7(7) . .
C16 C17 H17 119.1 . .
C18 C17 H17 119.1 . .
C19 C18 C17 116.2(7) . .
C19 C18 C25 123.3(7) . .
C17 C18 C25 120.5(7) . .
C20 C19 C18 119.6(7) . .
C20 C19 H19 120.2 . .
C18 C19 H19 120.2 . .
N4 C20 C19 123.9(7) . .
N4 C20 H20 118.0 . .
C19 C20 H20 118.0 . .
C23 C21 C24 110.0(9) . .
C23 C21 C3 109.1(9) . .
C24 C21 C3 111.4(8) . .
C23 C21 C22 110.7(10) . .
C24 C21 C22 108.4(10) . .
C3 C21 C22 107.1(8) . .
C21 C22 H22A 109.5 . .
C21 C22 H22B 109.5 . .
H22A C22 H22B 109.5 . .
C21 C22 H22C 109.5 . .
H22A C22 H22C 109.5 . .
H22B C22 H22C 109.5 . .
C21 C23 H23A 109.5 . .
C21 C23 H23B 109.5 . .
H23A C23 H23B 109.5 . .
C21 C23 H23C 109.5 . .
H23A C23 H23C 109.5 . .
H23B C23 H23C 109.5 . .
C21 C24 H24A 109.5 . .
C21 C24 H24B 109.5 . .
H24A C24 H24B 109.5 . .
C21 C24 H24C 109.5 . .
H24A C24 H24C 109.5 . .
H24B C24 H24C 109.5 . .
C28 C25 C27 109.8(8) . .
C28 C25 C18 110.8(7) . .
C27 C25 C18 109.5(8) . .
C28 C25 C26 109.3(8) . .
C27 C25 C26 109.3(9) . .
C18 C25 C26 108.2(7) . .
C25 C26 H26A 109.5 . .
C25 C26 H26B 109.5 . .
H26A C26 H26B 109.5 . .
C25 C26 H26C 109.5 . .
H26A C26 H26C 109.5 . .
H26B C26 H26C 109.5 . .
C25 C27 H27A 109.5 . .
C25 C27 H27B 109.5 . .
H27A C27 H27B 109.5 . .
C25 C27 H27C 109.5 . .
H27A C27 H27C 109.5 . .
H27B C27 H27C 109.5 . .
C25 C28 H28A 109.5 . .
C25 C28 H28B 109.5 . .
H28A C28 H28B 109.5 . .
C25 C28 H28C 109.5 . .
H28A C28 H28C 109.5 . .
H28B C28 H28C 109.5 . .
N6 C29 N5 102.9(7) . .
N6 C29 Ir1 124.2(6) . .
N5 C29 Ir1 132.7(5) . .
C31 C30 N5 107.1(8) . .
C31 C30 H30 126.4 . .
N5 C30 H30 126.4 . .
C30 C31 N6 106.6(7) . .
C30 C31 H31 126.7 . .
N6 C31 H31 126.7 . .
N6 C32 N7 111.1(6) . .
N6 C32 H32A 109.4 . .
N7 C32 H32A 109.4 . .
N6 C32 H32B 109.4 . .
N7 C32 H32B 109.4 . .
H32A C32 H32B 108.0 . .
C34 C33 N7 107.5(7) . .
C34 C33 H33 126.2 . .
N7 C33 H33 126.2 . .
C33 C34 N8 106.9(7) . .
C33 C34 H34 126.6 . .
N8 C34 H34 126.6 . .
N7 C35 N8 104.4(6) . .
N7 C35 Ir1 123.5(6) . .
N8 C35 Ir1 132.1(6) . .
N5 C36 H36A 109.5 . .
N5 C36 H36B 109.5 . .
H36A C36 H36B 109.5 . .
N5 C36 H36C 109.5 . .
H36A C36 H36C 109.5 . .
H36B C36 H36C 109.5 . .
N8 C37 H37A 109.5 . .
N8 C37 H37B 109.5 . .
H37A C37 H37B 109.5 . .
N8 C37 H37C 109.5 . .
H37A C37 H37C 109.5 . .
H37B C37 H37C 109.5 . .
C47 Ir2 C48 84.4(3) . .
C47 Ir2 N9 80.1(3) . .
C48 Ir2 N9 92.2(3) . .
C47 Ir2 N12 91.4(3) . .
C48 Ir2 N12 79.0(3) . .
N9 Ir2 N12 168.4(3) . .
C47 Ir2 C66 98.6(3) . .
C48 Ir2 C66 175.2(3) . .
N9 Ir2 C66 92.0(3) . .
N12 Ir2 C66 97.1(3) . .
C47 Ir2 C72 175.6(3) . .
C48 Ir2 C72 93.3(3) . .
N9 Ir2 C72 96.2(3) . .
N12 Ir2 C72 91.9(3) . .
C66 Ir2 C72 83.9(3) . .
C38 N9 C42 118.6(6) . .
C38 N9 Ir2 125.6(5) . .
C42 N9 Ir2 115.3(5) . .
C44 N10 C45 113.9(7) . .
C51 N11 C50 113.7(7) . .
C53 N12 C57 118.5(7) . .
C53 N12 Ir2 118.1(5) . .
C57 N12 Ir2 123.4(5) . .
C66 N13 C67 111.3(7) . .
C66 N13 C73 126.2(6) . .
C67 N13 C73 122.5(7) . .
C66 N14 C68 112.2(7) . .
C66 N14 C69 123.6(7) . .
C68 N14 C69 124.2(7) . .
C72 N15 C70 111.4(6) . .
C72 N15 C69 123.9(7) . .
C70 N15 C69 124.5(6) . .
C72 N16 C71 110.2(6) . .
C72 N16 C74 126.9(6) . .
C71 N16 C74 122.9(6) . .
N9 C38 C39 123.2(7) . .
N9 C38 H38 118.4 . .
C39 C38 H38 118.4 . .
C38 C39 C40 120.2(8) . .
C38 C39 H39 119.9 . .
C40 C39 H39 119.9 . .
C39 C40 C41 116.5(7) . .
C39 C40 C58 122.3(8) . .
C41 C40 C58 121.1(7) . .
C42 C41 C40 121.9(7) . .
C42 C41 H41 119.1 . .
C40 C41 H41 119.1 . .
N9 C42 C41 119.2(7) . .
N9 C42 C43 113.4(6) . .
C41 C42 C43 127.4(7) . .
C44 C43 C47 117.5(7) . .
C44 C43 C42 126.2(7) . .
C47 C43 C42 116.3(7) . .
N10 C44 F5 113.2(7) . .
N10 C44 C43 126.0(7) . .
F5 C44 C43 120.8(7) . .
N10 C45 C46 127.9(8) . .
N10 C45 F6 113.0(7) . .
C46 C45 F6 119.1(7) . .
C45 C46 C47 116.8(7) . .
C45 C46 H46 121.6 . .
C47 C46 H46 121.6 . .
C46 C47 C43 117.8(7) . .
C46 C47 Ir2 129.2(5) . .
C43 C47 Ir2 112.9(6) . .
C49 C48 C52 116.3(7) . .
C49 C48 Ir2 130.5(6) . .
C52 C48 Ir2 113.1(5) . .
C50 C49 C48 118.1(8) . .
C50 C49 H49 120.9 . .
C48 C49 H49 120.9 . .
N11 C50 F7 113.3(7) . .
N11 C50 C49 128.0(7) . .
F7 C50 C49 118.7(8) . .
N11 C51 F8 113.0(7) . .
N11 C51 C52 126.8(8) . .
F8 C51 C52 120.1(7) . .
C51 C52 C48 116.8(7) . .
C51 C52 C53 126.3(7) . .
C48 C52 C53 116.8(7) . .
N12 C53 C54 121.5(7) . .
N12 C53 C52 112.2(6) . .
C54 C53 C52 126.0(8) . .
C55 C54 C53 121.4(8) . .
C55 C54 H54 119.3 . .
C53 C54 H54 119.3 . .
C54 C55 C56 116.3(8) . .
C54 C55 C62A 126.7(10) . .
C56 C55 C62A 116.3(9) . .
C54 C55 C62B 112.7(11) . .
C56 C55 C62B 128.2(11) . .
C55 C56 C57 121.8(8) . .
C55 C56 H56 119.1 . .
C57 C56 H56 119.1 . .
N12 C57 C56 120.4(8) . .
N12 C57 H57 119.8 . .
C56 C57 H57 119.8 . .
C60A C58 C59A 110.7(9) . .
C60A C58 C61B 48.3(14) . .
C59A C58 C61B 131.7(18) . .
C60A C58 C40 109.0(7) . .
C59A C58 C40 112.1(7) . .
C61B C58 C40 115.9(17) . .
C60A C58 C61A 109.9(9) . .
C59A C58 C61A 108.3(8) . .
C61B C58 C61A 62.1(15) . .
C40 C58 C61A 106.7(7) . .
C60A C58 C60B 62.4(14) . .
C59A C58 C60B 52.5(14) . .
C61B C58 C60B 105(2) . .
C40 C58 C60B 109.5(13) . .
C61A C58 C60B 143.4(13) . .
C60A C58 C59B 143.4(15) . .
C59A C58 C59B 56.4(18) . .
C61B C58 C59B 111(2) . .
C40 C58 C59B 107.5(14) . .
C61A C58 C59B 55.4(18) . .
C60B C58 C59B 108(2) . .
C58 C59A H59A 109.5 . .
C58 C59A H59B 109.5 . .
H59A C59A H59B 109.5 . .
C58 C59A H59C 109.5 . .
H59A C59A H59C 109.5 . .
H59B C59A H59C 109.5 . .
C58 C60A H60A 109.5 . .
C58 C60A H60B 109.5 . .
H60A C60A H60B 109.5 . .
C58 C60A H60C 109.5 . .
H60A C60A H60C 109.5 . .
H60B C60A H60C 109.5 . .
C58 C61A H61A 109.5 . .
C58 C61A H61B 109.5 . .
H61A C61A H61B 109.5 . .
C58 C61A H61C 109.5 . .
H61A C61A H61C 109.5 . .
H61B C61A H61C 109.5 . .
C58 C59B H59D 109.5 . .
C58 C59B H59E 109.5 . .
H59D C59B H59E 109.5 . .
C58 C59B H59F 109.5 . .
H59D C59B H59F 109.5 . .
H59E C59B H59F 109.5 . .
C58 C60B H60D 109.5 . .
C58 C60B H60E 109.5 . .
H60D C60B H60E 109.5 . .
C58 C60B H60F 109.5 . .
H60D C60B H60F 109.5 . .
H60E C60B H60F 109.5 . .
C58 C61B H61D 109.5 . .
C58 C61B H61E 109.5 . .
H61D C61B H61E 109.5 . .
C58 C61B H61F 109.5 . .
H61D C61B H61F 109.5 . .
H61E C61B H61F 109.5 . .
C64A C62A C65A 107.4(15) . .
C64A C62A C63A 107.5(19) . .
C65A C62A C63A 109.2(17) . .
C64A C62A C55 108.2(14) . .
C65A C62A C55 113.1(13) . .
C63A C62A C55 111.3(19) . .
C62A C63A H63A 109.5 . .
C62A C63A H63B 109.5 . .
H63A C63A H63B 109.5 . .
C62A C63A H63C 109.5 . .
H63A C63A H63C 109.5 . .
H63B C63A H63C 109.5 . .
C62A C64A H64A 109.5 . .
C62A C64A H64B 109.5 . .
H64A C64A H64B 109.5 . .
C62A C64A H64C 109.5 . .
H64A C64A H64C 109.5 . .
H64B C64A H64C 109.5 . .
C62A C65A H65A 109.5 . .
C62A C65A H65B 109.5 . .
H65A C65A H65B 109.5 . .
C62A C65A H65C 109.5 . .
H65A C65A H65C 109.5 . .
H65B C65A H65C 109.5 . .
C65B C62B C64B 110(2) . .
C65B C62B C63B 115(3) . .
C64B C62B C63B 109(3) . .
C65B C62B C55 118.3(18) . .
C64B C62B C55 103(2) . .
C63B C62B C55 101(3) . .
C62B C63B H63D 109.5 . .
C62B C63B H63E 109.5 . .
H63D C63B H63E 109.5 . .
C62B C63B H63F 109.5 . .
H63D C63B H63F 109.5 . .
H63E C63B H63F 109.5 . .
C62B C64B H64D 109.5 . .
C62B C64B H64E 109.5 . .
H64D C64B H64E 109.5 . .
C62B C64B H64F 109.5 . .
H64D C64B H64F 109.5 . .
H64E C64B H64F 109.5 . .
C62B C65B H65D 109.5 . .
C62B C65B H65E 109.5 . .
H65D C65B H65E 109.5 . .
C62B C65B H65F 109.5 . .
H65D C65B H65F 109.5 . .
H65E C65B H65F 109.5 . .
N14 C66 N13 102.9(7) . .
N14 C66 Ir2 124.0(6) . .
N13 C66 Ir2 132.9(6) . .
C68 C67 N13 107.2(8) . .
C68 C67 H67 126.4 . .
N13 C67 H67 126.4 . .
C67 C68 N14 106.4(8) . .
C67 C68 H68 126.8 . .
N14 C68 H68 126.8 . .
N15 C69 N14 110.2(6) . .
N15 C69 H69A 109.6 . .
N14 C69 H69A 109.6 . .
N15 C69 H69B 109.6 . .
N14 C69 H69B 109.6 . .
H69A C69 H69B 108.1 . .
C71 C70 N15 106.7(7) . .
C71 C70 H70 126.6 . .
N15 C70 H70 126.6 . .
C70 C71 N16 107.6(7) . .
C70 C71 H71 126.2 . .
N16 C71 H71 126.2 . .
N15 C72 N16 104.0(7) . .
N15 C72 Ir2 123.4(6) . .
N16 C72 Ir2 132.5(5) . .
N13 C73 H73A 109.5 . .
N13 C73 H73B 109.5 . .
H73A C73 H73B 109.5 . .
N13 C73 H73C 109.5 . .
H73A C73 H73C 109.5 . .
H73B C73 H73C 109.5 . .
N16 C74 H74A 109.5 . .
N16 C74 H74B 109.5 . .
H74A C74 H74B 109.5 . .
N16 C74 H74C 109.5 . .
H74A C74 H74C 109.5 . .
H74B C74 H74C 109.5 . .
F10A P1 F11B 127.0(11) . .
F10A P1 F13B 136.9(11) . .
F11B P1 F13B 94.7(10) . .
F10A P1 F14B 50.0(8) . .
F11B P1 F14B 176.9(10) . .
F13B P1 F14B 88.1(8) . .
F10A P1 F14A 92.2(10) . .
F11B P1 F14A 140.8(10) . .
F13B P1 F14A 46.8(7) . .
F11B P1 F10B 90.0(9) . .
F13B P1 F10B 175.3(9) . .
F14B P1 F10B 87.2(8) . .
F14A P1 F10B 128.7(9) . .
F10A P1 F12 89.4(8) . .
F11B P1 F12 86.4(6) . .
F13B P1 F12 81.9(5) . .
F14B P1 F12 92.8(7) . .
F14A P1 F12 93.5(6) . .
F10B P1 F12 97.7(8) . .
F10A P1 F9 94.5(8) . .
F11B P1 F9 90.5(6) . .
F13B P1 F9 95.8(5) . .
F14B P1 F9 90.5(7) . .
F14A P1 F9 87.3(5) . .
F10B P1 F9 84.9(7) . .
F12 P1 F9 176.0(4) . .
F10A P1 F13A 177.3(10) . .
F11B P1 F13A 52.3(8) . .
F14B P1 F13A 130.7(8) . .
F14A P1 F13A 88.6(8) . .
F10B P1 F13A 140.0(8) . .
F12 P1 F13A 93.1(5) . .
F9 P1 F13A 82.9(5) . .
F10A P1 F11A 91.9(10) . .
F13B P1 F11A 129.8(9) . .
F14B P1 F11A 141.8(9) . .
F14A P1 F11A 175.3(9) . .
F10B P1 F11A 54.8(7) . .
F12 P1 F11A 88.8(6) . .
F9 P1 F11A 90.2(6) . .
F13A P1 F11A 87.2(8) . .
F15A P2A F16A 90.5(6) . .
F15A P2A F20A 91.0(6) . .
F16A P2A F20A 91.9(5) . .
F15A P2A F18A 178.9(6) . .
F16A P2A F18A 90.6(6) . .
F20A P2A F18A 88.8(5) . .
F15A P2A F19A 90.3(6) . .
F16A P2A F19A 178.0(6) . .
F20A P2A F19A 89.9(5) . .
F18A P2A F19A 88.6(5) . .
F15A P2A F17A 89.8(6) . .
F16A P2A F17A 89.7(6) . .
F20A P2A F17A 178.1(6) . .
F18A P2A F17A 90.4(6) . .
F19A P2A F17A 88.4(6) . .
F15B P2B F18B 177(2) . .
F15B P2B F20B 91(2) . .
F18B P2B F20B 90(2) . .
F15B P2B F17B 88(2) . .
F18B P2B F17B 92(2) . .
F20B P2B F17B 171(3) . .
F15B P2B F19B 88.1(19) . .
F18B P2B F19B 89(2) . .
F20B P2B F19B 86(2) . .
F17B P2B F19B 85.2(19) . .
F15B P2B F16B 91.7(19) . .
F18B P2B F16B 91(2) . .
F20B P2B F16B 99(2) . .
F17B P2B F16B 89(2) . .
F19B P2B F16B 174(2) . .
Cl2 C75 Cl1 112.4(5) . .
Cl2 C75 H75A 109.1 . .
Cl1 C75 H75A 109.1 . .
Cl2 C75 H75B 109.1 . .
Cl1 C75 H75B 109.1 . .
H75A C75 H75B 107.9 . .
Cl4 C76 Cl3 111.2(9) . .
Cl4 C76 H76A 109.4 . .
Cl3 C76 H76A 109.4 . .
Cl4 C76 H76B 109.4 . .
Cl3 C76 H76B 109.4 . .
H76A C76 H76B 108.0 . .
Cl5 C77 Cl6 112.2(11) . .
Cl5 C77 H77A 109.2 . .
Cl6 C77 H77A 109.2 . .
Cl5 C77 H77B 109.2 . .
Cl6 C77 H77B 109.2 . .
H77A C77 H77B 107.9 . .
Cl8 C78 Cl7 109.9(12) . .
Cl8 C78 H78A 109.7 . .
Cl7 C78 H78A 109.7 . .
Cl8 C78 H78B 109.7 . .
Cl7 C78 H78B 109.7 . .
H78A C78 H78B 108.2 . .

loop_
_geom_bond_atom_site_label_1
_geom_bond_atom_site_label_2
_geom_bond_distance
_geom_bond_site_symmetry_2
Ir1 C10 2.047(8) .
Ir1 N1 2.057(6) .
Ir1 C11 2.059(7) .
Ir1 N4 2.074(6) .
Ir1 C29 2.111(8) .
Ir1 C35 2.113(7) .
F1 C7 1.349(9) .
F2 C8 1.360(9) .
F3 C13 1.354(8) .
F4 C14 1.363(9) .
N1 C1 1.344(9) .
N1 C5 1.390(10) .
N2 C7 1.319(10) .
N2 C8 1.324(11) .
N3 C14 1.300(10) .
N3 C13 1.327(10) .
N4 C20 1.348(9) .
N4 C16 1.372(8) .
N5 C29 1.385(10) .
N5 C30 1.390(10) .
N5 C36 1.476(9) .
N6 C29 1.365(9) .
N6 C31 1.377(10) .
N6 C32 1.455(9) .
N7 C35 1.356(9) .
N7 C33 1.394(9) .
N7 C32 1.454(9) .
N8 C35 1.367(9) .
N8 C34 1.412(9) .
N8 C37 1.461(10) .
C1 C2 1.390(10) .
C1 H1 0.9500 .
C2 C3 1.410(11) .
C2 H2 0.9500 .
C3 C4 1.405(11) .
C3 C21 1.535(11) .
C4 C5 1.396(10) .
C4 H4 0.9500 .
C5 C6 1.466(11) .
C6 C7 1.395(11) .
C6 C10 1.420(10) .
C8 C9 1.383(12) .
C9 C10 1.416(11) .
C9 H9 0.9500 .
C11 C12 1.394(10) .
C11 C15 1.417(10) .
C12 C13 1.378(10) .
C12 H12 0.9500 .
C14 C15 1.394(10) .
C15 C16 1.476(10) .
C16 C17 1.384(10) .
C17 C18 1.411(10) .
C17 H17 0.9500 .
C18 C19 1.400(10) .
C18 C25 1.537(10) .
C19 C20 1.383(10) .
C19 H19 0.9500 .
C20 H20 0.9500 .
C21 C23 1.519(15) .
C21 C24 1.523(13) .
C21 C22 1.561(15) .
C22 H22A 0.9800 .
C22 H22B 0.9800 .
C22 H22C 0.9800 .
C23 H23A 0.9800 .
C23 H23B 0.9800 .
C23 H23C 0.9800 .
C24 H24A 0.9800 .
C24 H24B 0.9800 .
C24 H24C 0.9800 .
C25 C28 1.522(11) .
C25 C27 1.527(14) .
C25 C26 1.541(13) .
C26 H26A 0.9800 .
C26 H26B 0.9800 .
C26 H26C 0.9800 .
C27 H27A 0.9800 .
C27 H27B 0.9800 .
C27 H27C 0.9800 .
C28 H28A 0.9800 .
C28 H28B 0.9800 .
C28 H28C 0.9800 .
C30 C31 1.349(11) .
C30 H30 0.9500 .
C31 H31 0.9500 .
C32 H32A 0.9900 .
C32 H32B 0.9900 .
C33 C34 1.321(11) .
C33 H33 0.9500 .
C34 H34 0.9500 .
C36 H36A 0.9800 .
C36 H36B 0.9800 .
C36 H36C 0.9800 .
C37 H37A 0.9800 .
C37 H37B 0.9800 .
C37 H37C 0.9800 .
Ir2 C47 2.062(8) .
Ir2 C48 2.063(8) .
Ir2 N9 2.064(6) .
Ir2 N12 2.080(6) .
Ir2 C66 2.108(8) .
Ir2 C72 2.132(8) .
F5 C44 1.351(8) .
F6 C45 1.374(9) .
F7 C50 1.362(8) .
F8 C51 1.368(9) .
N9 C38 1.348(9) .
N9 C42 1.386(9) .
N10 C44 1.316(10) .
N10 C45 1.333(10) .
N11 C51 1.319(10) .
N11 C50 1.322(10) .
N12 C53 1.363(10) .
N12 C57 1.364(9) .
N13 C66 1.372(10) .
N13 C67 1.378(10) .
N13 C73 1.475(9) .
N14 C66 1.363(10) .
N14 C68 1.376(10) .
N14 C69 1.460(10) .
N15 C72 1.353(9) .
N15 C70 1.390(9) .
N15 C69 1.452(9) .
N16 C72 1.372(9) .
N16 C71 1.391(9) .
N16 C74 1.463(9) .
C38 C39 1.384(10) .
C38 H38 0.9500 .
C39 C40 1.391(10) .
C39 H39 0.9500 .
C40 C41 1.411(11) .
C40 C58 1.540(10) .
C41 C42 1.401(10) .
C41 H41 0.9500 .
C42 C43 1.473(11) .
C43 C44 1.384(10) .
C43 C47 1.420(10) .
C45 C46 1.365(11) .
C46 C47 1.394(10) .
C46 H46 0.9500 .
C48 C49 1.403(10) .
C48 C52 1.441(11) .
C49 C50 1.362(11) .
C49 H49 0.9500 .
C51 C52 1.392(11) .
C52 C53 1.471(10) .
C53 C54 1.391(11) .
C54 C55 1.379(12) .
C54 H54 0.9500 .
C55 C56 1.391(12) .
C55 C62A 1.56(2) .
C55 C62B 1.60(3) .
C56 C57 1.400(11) .
C56 H56 0.9500 .
C57 H57 0.9500 .
C58 C60A 1.520(13) .
C58 C59A 1.525(15) .
C58 C61B 1.53(4) .
C58 C61A 1.548(14) .
C58 C60B 1.56(4) .
C58 C59B 1.57(3) .
C59A H59A 0.9800 .
C59A H59B 0.9800 .
C59A H59C 0.9800 .
C60A H60A 0.9800 .
C60A H60B 0.9800 .
C60A H60C 0.9800 .
C61A H61A 0.9800 .
C61A H61B 0.9800 .
C61A H61C 0.9800 .
C59B H59D 0.9800 .
C59B H59E 0.9800 .
C59B H59F 0.9800 .
C60B H60D 0.9800 .
C60B H60E 0.9800 .
C60B H60F 0.9800 .
C61B H61D 0.9800 .
C61B H61E 0.9800 .
C61B H61F 0.9800 .
C62A C64A 1.534(16) .
C62A C65A 1.554(16) .
C62A C63A 1.556(17) .
C63A H63A 0.9800 .
C63A H63B 0.9800 .
C63A H63C 0.9800 .
C64A H64A 0.9800 .
C64A H64B 0.9800 .
C64A H64C 0.9800 .
C65A H65A 0.9800 .
C65A H65B 0.9800 .
C65A H65C 0.9800 .
C62B C65B 1.543(18) .
C62B C64B 1.544(19) .
C62B C63B 1.549(19) .
C63B H63D 0.9800 .
C63B H63E 0.9800 .
C63B H63F 0.9800 .
C64B H64D 0.9800 .
C64B H64E 0.9800 .
C64B H64F 0.9800 .
C65B H65D 0.9800 .
C65B H65E 0.9800 .
C65B H65F 0.9800 .
C67 C68 1.344(12) .
C67 H67 0.9500 .
C68 H68 0.9500 .
C69 H69A 0.9900 .
C69 H69B 0.9900 .
C70 C71 1.326(11) .
C70 H70 0.9500 .
C71 H71 0.9500 .
C73 H73A 0.9800 .
C73 H73B 0.9800 .
C73 H73C 0.9800 .
C74 H74A 0.9800 .
C74 H74B 0.9800 .
C74 H74C 0.9800 .
P1 F10A 1.517(13) .
P1 F11B 1.560(12) .
P1 F13B 1.573(11) .
P1 F14B 1.584(12) .
P1 F14A 1.585(11) .
P1 F10B 1.598(13) .
P1 F12 1.600(7) .
P1 F9 1.606(7) .
P1 F13A 1.617(11) .
P1 F11A 1.630(14) .
P2A F15A 1.578(10) .
P2A F16A 1.581(9) .
P2A F20A 1.590(7) .
P2A F18A 1.606(9) .
P2A F19A 1.610(9) .
P2A F17A 1.617(10) .
P2B F15B 1.56(4) .
P2B F18B 1.56(4) .
P2B F20B 1.57(4) .
P2B F17B 1.59(4) .
P2B F19B 1.66(4) .
P2B F16B 1.67(4) .
C75 Cl2 1.748(9) .
C75 Cl1 1.778(10) .
C75 H75A 0.9900 .
C75 H75B 0.9900 .
C76 Cl4 1.654(13) .
C76 Cl3 1.798(19) .
C76 H76A 0.9900 .
C76 H76B 0.9900 .
C77 Cl5 1.620(18) .
C77 Cl6 1.78(2) .
C77 H77A 0.9900 .
C77 H77B 0.9900 .
C78 Cl8 1.78(2) .
C78 Cl7 1.78(2) .
C78 H78A 0.9900 .
C78 H78B 0.9900 .

loop_
_geom_torsion_atom_site_label_1
_geom_torsion_atom_site_label_2
_geom_torsion_atom_site_label_3
_geom_torsion_atom_site_label_4
_geom_torsion
_geom_torsion_site_symmetry_1
_geom_torsion_site_symmetry_2
_geom_torsion_site_symmetry_3
_geom_torsion_site_symmetry_4
C10 Ir1 N1 C1 -169.9(6) . . . .
C11 Ir1 N1 C1 108.0(6) . . . .
C29 Ir1 N1 C1 14.8(6) . . . .
C35 Ir1 N1 C1 -69.5(6) . . . .
C10 Ir1 N1 C5 9.7(5) . . . .
C11 Ir1 N1 C5 -72.4(5) . . . .
C29 Ir1 N1 C5 -165.7(5) . . . .
C35 Ir1 N1 C5 110.1(6) . . . .
C10 Ir1 N4 C20 84.0(6) . . . .
C11 Ir1 N4 C20 166.3(7) . . . .
C29 Ir1 N4 C20 -101.0(6) . . . .
C35 Ir1 N4 C20 -16.9(7) . . . .
C10 Ir1 N4 C16 -90.9(6) . . . .
C11 Ir1 N4 C16 -8.5(5) . . . .
C29 Ir1 N4 C16 84.2(6) . . . .
C35 Ir1 N4 C16 168.3(6) . . . .
C5 N1 C1 C2 4.1(11) . . . .
Ir1 N1 C1 C2 -176.4(6) . . . .
N1 C1 C2 C3 -0.8(12) . . . .
C1 C2 C3 C4 -2.1(12) . . . .
C1 C2 C3 C21 178.4(8) . . . .
C2 C3 C4 C5 1.7(12) . . . .
C21 C3 C4 C5 -178.9(8) . . . .
C1 N1 C5 C4 -4.4(10) . . . .
Ir1 N1 C5 C4 176.0(5) . . . .
C1 N1 C5 C6 174.1(6) . . . .
Ir1 N1 C5 C6 -5.4(8) . . . .
C3 C4 C5 N1 1.6(12) . . . .
C3 C4 C5 C6 -176.7(8) . . . .
N1 C5 C6 C7 177.6(7) . . . .
C4 C5 C6 C7 -4.0(13) . . . .
N1 C5 C6 C10 -4.9(9) . . . .
C4 C5 C6 C10 173.5(8) . . . .
C8 N2 C7 F1 179.8(7) . . . .
C8 N2 C7 C6 -0.4(12) . . . .
C10 C6 C7 N2 -1.7(12) . . . .
C5 C6 C7 N2 175.7(8) . . . .
C10 C6 C7 F1 178.2(7) . . . .
C5 C6 C7 F1 -4.4(12) . . . .
C7 N2 C8 F2 -179.2(7) . . . .
C7 N2 C8 C9 1.3(13) . . . .
N2 C8 C9 C10 -0.1(13) . . . .
F2 C8 C9 C10 -179.6(7) . . . .
C8 C9 C10 C6 -1.9(11) . . . .
C8 C9 C10 Ir1 168.7(6) . . . .
C7 C6 C10 C9 2.7(10) . . . .
C5 C6 C10 C9 -175.0(7) . . . .
C7 C6 C10 Ir1 -169.5(6) . . . .
C5 C6 C10 Ir1 12.9(8) . . . .
N1 Ir1 C10 C9 177.3(7) . . . .
C11 Ir1 C10 C9 -86.9(7) . . . .
N4 Ir1 C10 C9 -7.9(7) . . . .
C35 Ir1 C10 C9 87.9(7) . . . .
N1 Ir1 C10 C6 -11.9(5) . . . .
C11 Ir1 C10 C6 83.8(6) . . . .
N4 Ir1 C10 C6 162.8(5) . . . .
C35 Ir1 C10 C6 -101.3(5) . . . .
C10 Ir1 C11 C12 -71.4(7) . . . .
N1 Ir1 C11 C12 7.4(8) . . . .
N4 Ir1 C11 C12 -166.1(8) . . . .
C29 Ir1 C11 C12 104.0(7) . . . .
C10 Ir1 C11 C15 104.6(6) . . . .
N1 Ir1 C11 C15 -176.6(6) . . . .
N4 Ir1 C11 C15 9.9(5) . . . .
C29 Ir1 C11 C15 -80.0(6) . . . .
C15 C11 C12 C13 4.1(12) . . . .
Ir1 C11 C12 C13 -180.0(6) . . . .
C14 N3 C13 F3 176.1(8) . . . .
C14 N3 C13 C12 -2.1(14) . . . .
C11 C12 C13 N3 1.2(14) . . . .
C11 C12 C13 F3 -176.9(7) . . . .
C13 N3 C14 F4 178.9(8) . . . .
C13 N3 C14 C15 -2.7(14) . . . .
N3 C14 C15 C11 7.9(14) . . . .
F4 C14 C15 C11 -173.8(7) . . . .
N3 C14 C15 C16 -165.7(9) . . . .
F4 C14 C15 C16 12.6(14) . . . .
C12 C11 C15 C14 -8.0(11) . . . .
Ir1 C11 C15 C14 175.4(6) . . . .
C12 C11 C15 C16 166.2(7) . . . .
Ir1 C11 C15 C16 -10.4(9) . . . .
C20 N4 C16 C17 4.8(11) . . . .
Ir1 N4 C16 C17 -180.0(6) . . . .
C20 N4 C16 C15 -169.9(7) . . . .
Ir1 N4 C16 C15 5.3(8) . . . .
C14 C15 C16 N4 177.0(8) . . . .
C11 C15 C16 N4 3.4(10) . . . .
C14 C15 C16 C17 2.7(14) . . . .
C11 C15 C16 C17 -171.0(8) . . . .
N4 C16 C17 C18 -1.9(12) . . . .
C15 C16 C17 C18 172.1(8) . . . .
C16 C17 C18 C19 -2.1(12) . . . .
C16 C17 C18 C25 -179.1(8) . . . .
C17 C18 C19 C20 3.2(12) . . . .
C25 C18 C19 C20 -179.9(8) . . . .
C16 N4 C20 C19 -3.7(12) . . . .
Ir1 N4 C20 C19 -178.5(6) . . . .
C18 C19 C20 N4 -0.4(13) . . . .
C4 C3 C21 C23 125.1(10) . . . .
C2 C3 C21 C23 -55.4(12) . . . .
C4 C3 C21 C24 3.4(14) . . . .
C2 C3 C21 C24 -177.1(9) . . . .
C4 C3 C21 C22 -115.0(11) . . . .
C2 C3 C21 C22 64.4(12) . . . .
C19 C18 C25 C28 9.9(12) . . . .
C17 C18 C25 C28 -173.4(8) . . . .
C19 C18 C25 C27 131.0(10) . . . .
C17 C18 C25 C27 -52.2(12) . . . .
C19 C18 C25 C26 -109.9(10) . . . .
C17 C18 C25 C26 66.8(11) . . . .
C31 N6 C29 N5 0.4(8) . . . .
C32 N6 C29 N5 178.1(6) . . . .
C31 N6 C29 Ir1 177.1(5) . . . .
C32 N6 C29 Ir1 -5.3(9) . . . .
C30 N5 C29 N6 -1.3(8) . . . .
C36 N5 C29 N6 -178.2(7) . . . .
C30 N5 C29 Ir1 -177.5(5) . . . .
C36 N5 C29 Ir1 5.6(11) . . . .
N1 Ir1 C29 N6 -120.1(6) . . . .
C11 Ir1 C29 N6 145.2(6) . . . .
N4 Ir1 C29 N6 65.7(6) . . . .
C35 Ir1 C29 N6 -29.4(6) . . . .
N1 Ir1 C29 N5 55.5(7) . . . .
C11 Ir1 C29 N5 -39.2(7) . . . .
N4 Ir1 C29 N5 -118.7(7) . . . .
C35 Ir1 C29 N5 146.2(7) . . . .
C29 N5 C30 C31 1.7(9) . . . .
C36 N5 C30 C31 178.7(7) . . . .
N5 C30 C31 N6 -1.4(8) . . . .
C29 N6 C31 C30 0.6(8) . . . .
C32 N6 C31 C30 -177.1(6) . . . .
C29 N6 C32 N7 49.8(9) . . . .
C31 N6 C32 N7 -132.8(7) . . . .
C35 N7 C32 N6 -47.9(10) . . . .
C33 N7 C32 N6 132.0(7) . . . .
C35 N7 C33 C34 0.1(9) . . . .
C32 N7 C33 C34 -179.9(7) . . . .
N7 C33 C34 N8 1.0(9) . . . .
C35 N8 C34 C33 -1.7(9) . . . .
C37 N8 C34 C33 178.7(7) . . . .
C33 N7 C35 N8 -1.1(8) . . . .
C32 N7 C35 N8 178.9(6) . . . .
C33 N7 C35 Ir1 -178.6(5) . . . .
C32 N7 C35 Ir1 1.3(10) . . . .
C34 N8 C35 N7 1.7(8) . . . .
C37 N8 C35 N7 -178.7(7) . . . .
C34 N8 C35 Ir1 178.9(6) . . . .
C37 N8 C35 Ir1 -1.5(12) . . . .
C10 Ir1 C35 N7 -153.0(6) . . . .
N1 Ir1 C35 N7 127.5(6) . . . .
N4 Ir1 C35 N7 -58.7(6) . . . .
C29 Ir1 C35 N7 31.2(6) . . . .
C10 Ir1 C35 N8 30.2(8) . . . .
N1 Ir1 C35 N8 -49.3(7) . . . .
N4 Ir1 C35 N8 124.5(7) . . . .
C29 Ir1 C35 N8 -145.6(7) . . . .
C47 Ir2 N9 C38 175.0(6) . . . .
C48 Ir2 N9 C38 -101.1(6) . . . .
N12 Ir2 N9 C38 -141.7(11) . . . .
C66 Ir2 N9 C38 76.6(6) . . . .
C72 Ir2 N9 C38 -7.5(6) . . . .
C47 Ir2 N9 C42 -13.3(5) . . . .
C48 Ir2 N9 C42 70.6(5) . . . .
N12 Ir2 N9 C42 29.9(14) . . . .
C66 Ir2 N9 C42 -111.8(5) . . . .
C72 Ir2 N9 C42 164.1(5) . . . .
C47 Ir2 N12 C53 92.3(6) . . . .
C48 Ir2 N12 C53 8.3(6) . . . .
N9 Ir2 N12 C53 49.8(14) . . . .
C66 Ir2 N12 C53 -168.8(6) . . . .
C72 Ir2 N12 C53 -84.7(6) . . . .
C47 Ir2 N12 C57 -87.1(6) . . . .
C48 Ir2 N12 C57 -171.1(7) . . . .
N9 Ir2 N12 C57 -129.6(11) . . . .
C66 Ir2 N12 C57 11.8(6) . . . .
C72 Ir2 N12 C57 95.9(6) . . . .
C42 N9 C38 C39 -5.5(11) . . . .
Ir2 N9 C38 C39 165.9(6) . . . .
N9 C38 C39 C40 -0.1(12) . . . .
C38 C39 C40 C41 4.4(11) . . . .
C38 C39 C40 C58 -173.6(7) . . . .
C39 C40 C41 C42 -3.2(11) . . . .
C58 C40 C41 C42 174.8(7) . . . .
C38 N9 C42 C41 6.5(10) . . . .
Ir2 N9 C42 C41 -165.8(5) . . . .
C38 N9 C42 C43 -174.2(6) . . . .
Ir2 N9 C42 C43 13.5(8) . . . .
C40 C41 C42 N9 -2.2(11) . . . .
C40 C41 C42 C43 178.6(7) . . . .
N9 C42 C43 C44 174.5(7) . . . .
C41 C42 C43 C44 -6.2(12) . . . .
N9 C42 C43 C47 -4.7(9) . . . .
C41 C42 C43 C47 174.5(7) . . . .
C45 N10 C44 F5 -179.9(6) . . . .
C45 N10 C44 C43 0.6(11) . . . .
C47 C43 C44 N10 0.8(12) . . . .
C42 C43 C44 N10 -178.4(7) . . . .
C47 C43 C44 F5 -178.8(6) . . . .
C42 C43 C44 F5 2.0(12) . . . .
C44 N10 C45 C46 -0.8(12) . . . .
C44 N10 C45 F6 -179.8(6) . . . .
N10 C45 C46 C47 -0.3(13) . . . .
F6 C45 C46 C47 178.6(6) . . . .
C45 C46 C47 C43 1.6(11) . . . .
C45 C46 C47 Ir2 -174.0(6) . . . .
C44 C43 C47 C46 -1.9(10) . . . .
C42 C43 C47 C46 177.4(6) . . . .
C44 C43 C47 Ir2 174.5(5) . . . .
C42 C43 C47 Ir2 -6.3(8) . . . .
C48 Ir2 C47 C46 92.8(7) . . . .
N9 Ir2 C47 C46 -173.9(7) . . . .
N12 Ir2 C47 C46 14.0(7) . . . .
C66 Ir2 C47 C46 -83.4(7) . . . .
C48 Ir2 C47 C43 -83.0(6) . . . .
N9 Ir2 C47 C43 10.2(5) . . . .
N12 Ir2 C47 C43 -161.8(5) . . . .
C66 Ir2 C47 C43 100.8(6) . . . .
C47 Ir2 C48 C49 75.2(7) . . . .
N9 Ir2 C48 C49 -4.6(7) . . . .
N12 Ir2 C48 C49 167.7(8) . . . .
C72 Ir2 C48 C49 -101.0(7) . . . .
C47 Ir2 C48 C52 -100.0(6) . . . .
N9 Ir2 C48 C52 -179.8(5) . . . .
N12 Ir2 C48 C52 -7.5(5) . . . .
C72 Ir2 C48 C52 83.8(6) . . . .
C52 C48 C49 C50 -3.5(10) . . . .
Ir2 C48 C49 C50 -178.5(6) . . . .
C51 N11 C50 F7 -176.8(7) . . . .
C51 N11 C50 C49 2.4(12) . . . .
C48 C49 C50 N11 -1.2(13) . . . .
C48 C49 C50 F7 177.9(6) . . . .
C50 N11 C51 F8 179.7(7) . . . .
C50 N11 C51 C52 1.5(13) . . . .
N11 C51 C52 C48 -5.9(13) . . . .
F8 C51 C52 C48 176.0(7) . . . .
N11 C51 C52 C53 169.7(8) . . . .
F8 C51 C52 C53 -8.3(13) . . . .
C49 C48 C52 C51 6.5(10) . . . .
Ir2 C48 C52 C51 -177.5(6) . . . .
C49 C48 C52 C53 -169.6(7) . . . .
Ir2 C48 C52 C53 6.4(9) . . . .
C57 N12 C53 C54 -2.1(12) . . . .
Ir2 N12 C53 C54 178.5(6) . . . .
C57 N12 C53 C52 172.4(7) . . . .
Ir2 N12 C53 C52 -7.0(9) . . . .
C51 C52 C53 N12 -175.4(7) . . . .
C48 C52 C53 N12 0.3(10) . . . .
C51 C52 C53 C54 -1.2(13) . . . .
C48 C52 C53 C54 174.5(8) . . . .
N12 C53 C54 C55 1.4(14) . . . .
C52 C53 C54 C55 -172.3(8) . . . .
C53 C54 C55 C56 1.1(14) . . . .
C53 C54 C55 C62A -168.6(11) . . . .
C53 C54 C55 C62B 163.7(12) . . . .
C54 C55 C56 C57 -2.9(14) . . . .
C62A C55 C56 C57 167.9(10) . . . .
C62B C55 C56 C57 -162.3(14) . . . .
C53 N12 C57 C56 0.3(11) . . . .
Ir2 N12 C57 C56 179.7(6) . . . .
C55 C56 C57 N12 2.3(13) . . . .
C39 C40 C58 C60A -122.8(10) . . . .
C41 C40 C58 C60A 59.2(11) . . . .
C39 C40 C58 C59A 0.1(12) . . . .
C41 C40 C58 C59A -177.8(8) . . . .
C39 C40 C58 C61B -174.8(17) . . . .
C41 C40 C58 C61B 7.2(19) . . . .
C39 C40 C58 C61A 118.5(9) . . . .
C41 C40 C58 C61A -59.4(10) . . . .
C39 C40 C58 C60B -56.3(17) . . . .
C41 C40 C58 C60B 125.8(16) . . . .
C39 C40 C58 C59B 60(2) . . . .
C41 C40 C58 C59B -118(2) . . . .
C54 C55 C62A C64A -125.5(15) . . . .
C56 C55 C62A C64A 64.8(17) . . . .
C62B C55 C62A C64A -58(2) . . . .
C54 C55 C62A C65A 115.6(14) . . . .
C56 C55 C62A C65A -54.1(15) . . . .
C62B C55 C62A C65A -177(3) . . . .
C54 C55 C62A C63A -8(2) . . . .
C56 C55 C62A C63A -177.4(13) . . . .
C62B C55 C62A C63A 60(3) . . . .
C54 C55 C62B C65B -63(2) . . . .
C56 C55 C62B C65B 97(2) . . . .
C62A C55 C62B C65B 171(4) . . . .
C54 C55 C62B C64B 176.4(16) . . . .
C56 C55 C62B C64B -24(3) . . . .
C62A C55 C62B C64B 50(2) . . . .
C54 C55 C62B C63B 64(3) . . . .
C56 C55 C62B C63B -136(2) . . . .
C62A C55 C62B C63B -62(3) . . . .
C68 N14 C66 N13 0.5(9) . . . .
C69 N14 C66 N13 -178.8(7) . . . .
C68 N14 C66 Ir2 175.2(6) . . . .
C69 N14 C66 Ir2 -4.1(11) . . . .
C67 N13 C66 N14 -0.1(9) . . . .
C73 N13 C66 N14 178.0(7) . . . .
C67 N13 C66 Ir2 -174.1(6) . . . .
C73 N13 C66 Ir2 4.0(12) . . . .
C47 Ir2 C66 N14 153.2(7) . . . .
N9 Ir2 C66 N14 -126.6(7) . . . .
N12 Ir2 C66 N14 60.7(7) . . . .
C72 Ir2 C66 N14 -30.5(7) . . . .
C47 Ir2 C66 N13 -33.9(8) . . . .
N9 Ir2 C66 N13 46.4(8) . . . .
N12 Ir2 C66 N13 -126.4(8) . . . .
C72 Ir2 C66 N13 142.5(8) . . . .
C66 N13 C67 C68 -0.3(10) . . . .
C73 N13 C67 C68 -178.5(7) . . . .
N13 C67 C68 N14 0.5(9) . . . .
C66 N14 C68 C67 -0.6(10) . . . .
C69 N14 C68 C67 178.6(7) . . . .
C72 N15 C69 N14 -52.8(10) . . . .
C70 N15 C69 N14 131.8(8) . . . .
C66 N14 C69 N15 51.7(10) . . . .
C68 N14 C69 N15 -127.4(8) . . . .
C72 N15 C70 C71 0.2(9) . . . .
C69 N15 C70 C71 176.1(7) . . . .
N15 C70 C71 N16 0.1(9) . . . .
C72 N16 C71 C70 -0.3(9) . . . .
C74 N16 C71 C70 -179.6(7) . . . .
C70 N15 C72 N16 -0.4(8) . . . .
C69 N15 C72 N16 -176.4(7) . . . .
C70 N15 C72 Ir2 -177.9(5) . . . .
C69 N15 C72 Ir2 6.1(10) . . . .
C71 N16 C72 N15 0.5(8) . . . .
C74 N16 C72 N15 179.7(7) . . . .
C71 N16 C72 Ir2 177.6(6) . . . .
C74 N16 C72 Ir2 -3.2(12) . . . .
C48 Ir2 C72 N15 -146.4(7) . . . .
N9 Ir2 C72 N15 121.0(6) . . . .
N12 Ir2 C72 N15 -67.3(6) . . . .
C66 Ir2 C72 N15 29.6(6) . . . .
C48 Ir2 C72 N16 36.9(8) . . . .
N9 Ir2 C72 N16 -55.7(8) . . . .
N12 Ir2 C72 N16 116.0(7) . . . .
C66 Ir2 C72 N16 -147.0(8) . . . .
